data_4121170
loop_
_publ_author_name
'Martin Haehnel'
'Sven Hansen'
'Kathleen Schubert'
'Perdita Arndt'
'Anke Spannenberg'
'Haijun Jiao'
'Uwe Rosenthal'

_publ_section_title
;
 Synthesis, Characterization and Reactivity of Group 4 Metallocene
 Bis(diphenylphosphino)acetylene Complexes-A Reactivity and Bonding Study
;
_journal_name_full 'Journal of the American Chemical Society'
_journal_page_first 17556
_journal_page_last 17565
_journal_paper_doi 10.1021/ja409320k
_journal_volume 135
_journal_year 2013
_chemical_formula_sum 'C46 H50 P2 Ti'
_chemical_formula_weight 712.70
_chemical_name_systematic
; 
 ? 
;
_space_group_IT_number 14
_symmetry_cell_setting monoclinic
_symmetry_space_group_name_Hall '-P 2ybc'
_symmetry_space_group_name_H-M 'P 1 21/c 1'
_atom_sites_solution_hydrogens geom
_atom_sites_solution_primary direct
_atom_sites_solution_secondary difmap
_audit_creation_method SHELXL-97
_cell_angle_alpha 90.00
_cell_angle_beta 94.5190(10)
_cell_angle_gamma 90.00
_cell_formula_units_Z 8
_cell_length_a 10.1513(2)
_cell_length_b 42.0696(8)
_cell_length_c 17.7599(3)
_cell_measurement_reflns_used 9766
_cell_measurement_temperature 150(2)
_cell_measurement_theta_max 28.74
_cell_measurement_theta_min 2.30
_cell_volume 7561.0(2)
_computing_cell_refinement 'SAINT (Bruker, 2009)'
_computing_data_collection 'APEX2 (Bruker, 2012)'
_computing_data_reduction SAINT
_computing_structure_refinement 'SHELXL-97 (Sheldrick, 2008)'
_computing_structure_solution 'SHELXS-97 (Sheldrick, 2008)'
_diffrn_ambient_temperature 150(2)
_diffrn_measured_fraction_theta_full 1.000
_diffrn_measured_fraction_theta_max 1.000
_diffrn_measurement_device_type 'Bruker Kappa APEX II Duo'
_diffrn_measurement_method 'omega and phi scans'
_diffrn_radiation_monochromator 'curved graphite'
_diffrn_radiation_source 'fine-focus sealed tube'
_diffrn_radiation_type MoK\a
_diffrn_radiation_wavelength 0.71073
_diffrn_reflns_av_R_equivalents 0.0395
_diffrn_reflns_av_sigmaI/netI 0.0285
_diffrn_reflns_limit_h_max 13
_diffrn_reflns_limit_h_min -12
_diffrn_reflns_limit_k_max 54
_diffrn_reflns_limit_k_min -54
_diffrn_reflns_limit_l_max 23
_diffrn_reflns_limit_l_min -23
_diffrn_reflns_number 114930
_diffrn_reflns_theta_full 27.50
_diffrn_reflns_theta_max 27.50
_diffrn_reflns_theta_min 0.97
_exptl_absorpt_coefficient_mu 0.343
_exptl_absorpt_correction_T_max 1.00
_exptl_absorpt_correction_T_min 0.93
_exptl_absorpt_correction_type multi-scan
_exptl_absorpt_process_details 'SADABS (Bruker, 2008)'
_exptl_crystal_colour green
_exptl_crystal_density_diffrn 1.252
_exptl_crystal_description prism
_exptl_crystal_F_000 3024
_exptl_crystal_size_max 0.47
_exptl_crystal_size_mid 0.19
_exptl_crystal_size_min 0.14
_refine_diff_density_max 0.518
_refine_diff_density_min -0.445
_refine_diff_density_rms 0.054
_refine_ls_extinction_method none
_refine_ls_goodness_of_fit_ref 1.052
_refine_ls_hydrogen_treatment constr
_refine_ls_matrix_type full
_refine_ls_number_parameters 891
_refine_ls_number_reflns 17371
_refine_ls_number_restraints 0
_refine_ls_restrained_S_all 1.052
_refine_ls_R_factor_all 0.0557
_refine_ls_R_factor_gt 0.0416
_refine_ls_shift/su_max 0.003
_refine_ls_shift/su_mean 0.000
_refine_ls_structure_factor_coef Fsqd
_refine_ls_weighting_details 'calc w=1/[\s^2^(Fo^2^)+(0.0389P)^2^+6.3093P] where P=(Fo^2^+2Fc^2^)/3'
_refine_ls_weighting_scheme calc
_refine_ls_wR_factor_gt 0.0933
_refine_ls_wR_factor_ref 0.1017
_reflns_number_gt 14316
_reflns_number_total 17371
_reflns_threshold_expression >2sigma(I)
_cod_data_source_file ja409320k_si_002.cif
_cod_data_source_block ax0168
_cod_database_code 4121170

loop_
_symmetry_equiv_pos_as_xyz
'x, y, z'
'-x, y+1/2, -z+1/2'
'-x, -y, -z'
'x, -y-1/2, z-1/2'

loop_
_atom_site_label
_atom_site_type_symbol
_atom_site_fract_x
_atom_site_fract_y
_atom_site_fract_z
_atom_site_U_iso_or_equiv
_atom_site_adp_type
_atom_site_occupancy
_atom_site_symmetry_multiplicity
_atom_site_calc_flag
_atom_site_refinement_flags
C1 C 0.72542(17) 0.81235(4) 0.26255(10) 0.0196(4) Uani 1 1 d .
C2 C 0.63361(17) 0.83251(4) 0.23658(10) 0.0184(3) Uani 1 1 d .
C3 C 0.94740(13) 0.78080(3) 0.34588(9) 0.0370(5) Uani 1 1 d G
C4 C 0.94173(15) 0.75688(4) 0.29170(9) 0.0493(7) Uani 1 1 d G
H4 H 0.8653 0.7546 0.2576 0.059 Uiso 1 1 calc R
C5 C 1.04784(19) 0.73626(4) 0.28738(11) 0.0702(10) Uani 1 1 d G
H5 H 1.0440 0.7199 0.2504 0.084 Uiso 1 1 calc R
C6 C 1.15962(15) 0.73954(4) 0.33722(14) 0.0791(13) Uani 1 1 d G
H6 H 1.2321 0.7254 0.3343 0.095 Uiso 1 1 calc R
C7 C 1.16529(13) 0.76346(5) 0.39140(12) 0.0762(12) Uani 1 1 d G
H7 H 1.2417 0.7657 0.4255 0.091 Uiso 1 1 calc R
C8 C 1.05919(16) 0.78408(4) 0.39572(9) 0.0542(7) Uani 1 1 d G
H8 H 1.0631 0.8004 0.4327 0.065 Uiso 1 1 calc R
C9 C 0.8811(2) 0.84367(5) 0.38844(11) 0.0302(4) Uani 1 1 d .
C10 C 0.9942(2) 0.85633(6) 0.36035(13) 0.0416(6) Uani 1 1 d .
H10 H 1.0328 0.8459 0.3201 0.050 Uiso 1 1 calc R
C11 C 1.0513(3) 0.88393(7) 0.39020(14) 0.0505(7) Uani 1 1 d .
H11 H 1.1289 0.8921 0.3707 0.061 Uiso 1 1 calc R
C12 C 0.9963(3) 0.89947(7) 0.44773(14) 0.0544(7) Uani 1 1 d .
H12 H 1.0348 0.9186 0.4677 0.065 Uiso 1 1 calc R
C13 C 0.8855(3) 0.88730(8) 0.47640(15) 0.0578(8) Uani 1 1 d .
H13 H 0.8474 0.8980 0.5166 0.069 Uiso 1 1 calc R
C14 C 0.8284(2) 0.85955(7) 0.44718(13) 0.0435(6) Uani 1 1 d .
H14 H 0.7520 0.8513 0.4679 0.052 Uiso 1 1 calc R
C15 C 0.52359(18) 0.86830(4) 0.36274(10) 0.0224(4) Uani 1 1 d .
C16 C 0.5256(2) 0.89721(5) 0.40169(11) 0.0334(5) Uani 1 1 d .
H16 H 0.5644 0.9154 0.3805 0.040 Uiso 1 1 calc R
C17 C 0.4715(3) 0.89975(6) 0.47085(12) 0.0421(6) Uani 1 1 d .
H17 H 0.4717 0.9197 0.4961 0.051 Uiso 1 1 calc R
C18 C 0.4179(3) 0.87351(6) 0.50279(12) 0.0416(6) Uani 1 1 d .
H18 H 0.3803 0.8753 0.5499 0.050 Uiso 1 1 calc R
C19 C 0.4190(2) 0.84451(6) 0.46597(12) 0.0391(5) Uani 1 1 d .
H19 H 0.3837 0.8262 0.4886 0.047 Uiso 1 1 calc R
C20 C 0.4713(2) 0.84193(5) 0.39614(11) 0.0296(4) Uani 1 1 d .
H20 H 0.4712 0.8219 0.3712 0.035 Uiso 1 1 calc R
C21 C 0.41661(18) 0.87733(4) 0.21443(10) 0.0195(4) Uani 1 1 d .
C22 C 0.31757(19) 0.89431(5) 0.24612(11) 0.0257(4) Uani 1 1 d .
H22 H 0.3263 0.8991 0.2986 0.031 Uiso 1 1 calc R
C23 C 0.2062(2) 0.90442(5) 0.20251(12) 0.0319(5) Uani 1 1 d .
H23 H 0.1400 0.9162 0.2252 0.038 Uiso 1 1 calc R
C24 C 0.1908(2) 0.89752(5) 0.12631(12) 0.0298(4) Uani 1 1 d .
H24 H 0.1155 0.9049 0.0962 0.036 Uiso 1 1 calc R
C25 C 0.2861(2) 0.87978(5) 0.09447(11) 0.0300(4) Uani 1 1 d .
H25 H 0.2754 0.8744 0.0424 0.036 Uiso 1 1 calc R
C26 C 0.3972(2) 0.86971(5) 0.13803(11) 0.0272(4) Uani 1 1 d .
H26 H 0.4616 0.8573 0.1154 0.033 Uiso 1 1 calc R
C27 C 0.71646(19) 0.84180(5) 0.05443(11) 0.0271(4) Uani 1 1 d .
C28 C 0.7338(2) 0.81226(6) 0.01945(11) 0.0375(6) Uani 1 1 d .
C29 C 0.8382(2) 0.79611(5) 0.06059(14) 0.0364(6) Uani 1 1 d .
C30 C 0.88720(18) 0.81655(5) 0.11998(11) 0.0259(4) Uani 1 1 d .
C31 C 0.81232(18) 0.84451(4) 0.11488(10) 0.0218(4) Uani 1 1 d .
C32 C 0.6337(3) 0.86865(7) 0.02058(17) 0.0603(9) Uani 1 1 d .
H32A H 0.6122 0.8834 0.0606 0.090 Uiso 1 1 calc R
H32B H 0.5518 0.8601 -0.0045 0.090 Uiso 1 1 calc R
H32C H 0.6830 0.8800 -0.0164 0.090 Uiso 1 1 calc R
C33 C 0.6750(4) 0.80431(9) -0.05886(14) 0.0784(12) Uani 1 1 d .
H33A H 0.7079 0.8193 -0.0952 0.118 Uiso 1 1 calc R
H33B H 0.5785 0.8058 -0.0604 0.118 Uiso 1 1 calc R
H33C H 0.7004 0.7827 -0.0720 0.118 Uiso 1 1 calc R
C34 C 0.9073(3) 0.76625(6) 0.0379(2) 0.0787(12) Uani 1 1 d .
H34A H 0.8458 0.7532 0.0058 0.118 Uiso 1 1 calc R
H34B H 0.9377 0.7542 0.0832 0.118 Uiso 1 1 calc R
H34C H 0.9833 0.7719 0.0099 0.118 Uiso 1 1 calc R
C35 C 1.0140(2) 0.81239(7) 0.16805(17) 0.0551(8) Uani 1 1 d .
H35A H 1.0802 0.8273 0.1516 0.083 Uiso 1 1 calc R
H35B H 1.0458 0.7906 0.1631 0.083 Uiso 1 1 calc R
H35C H 0.9989 0.8166 0.2210 0.083 Uiso 1 1 calc R
C36 C 0.8439(3) 0.87372(5) 0.16119(14) 0.0435(6) Uani 1 1 d .
H36A H 0.9198 0.8846 0.1420 0.065 Uiso 1 1 calc R
H36B H 0.8653 0.8677 0.2140 0.065 Uiso 1 1 calc R
H36C H 0.7674 0.8880 0.1578 0.065 Uiso 1 1 calc R
C37 C 0.5535(2) 0.75869(5) 0.20823(12) 0.0277(4) Uani 1 1 d .
C38 C 0.45684(18) 0.77977(4) 0.17588(10) 0.0218(4) Uani 1 1 d .
C39 C 0.4592(2) 0.77826(5) 0.09617(11) 0.0254(4) Uani 1 1 d .
C40 C 0.5545(2) 0.75549(5) 0.07930(12) 0.0315(5) Uani 1 1 d .
C41 C 0.6162(2) 0.74427(5) 0.14805(15) 0.0351(5) Uani 1 1 d .
C42 C 0.5667(3) 0.74944(6) 0.28980(14) 0.0473(7) Uani 1 1 d .
H42A H 0.5539 0.7682 0.3211 0.071 Uiso 1 1 calc R
H42B H 0.6550 0.7406 0.3026 0.071 Uiso 1 1 calc R
H42C H 0.4999 0.7334 0.2992 0.071 Uiso 1 1 calc R
C43 C 0.3541(2) 0.79621(6) 0.21776(13) 0.0334(5) Uani 1 1 d .
H43A H 0.2886 0.7807 0.2320 0.050 Uiso 1 1 calc R
H43B H 0.3102 0.8125 0.1853 0.050 Uiso 1 1 calc R
H43C H 0.3961 0.8062 0.2633 0.050 Uiso 1 1 calc R
C44 C 0.3609(3) 0.79407(6) 0.04003(13) 0.0419(6) Uani 1 1 d .
H44A H 0.4053 0.8005 -0.0046 0.063 Uiso 1 1 calc R
H44B H 0.3240 0.8129 0.0632 0.063 Uiso 1 1 calc R
H44C H 0.2896 0.7791 0.0250 0.063 Uiso 1 1 calc R
C45 C 0.5639(3) 0.73987(6) 0.00348(16) 0.0603(9) Uani 1 1 d .
H45A H 0.5270 0.7184 0.0046 0.091 Uiso 1 1 calc R
H45B H 0.6567 0.7387 -0.0078 0.091 Uiso 1 1 calc R
H45C H 0.5140 0.7524 -0.0356 0.091 Uiso 1 1 calc R
C46 C 0.7104(3) 0.71660(6) 0.1556(2) 0.0624(9) Uani 1 1 d .
H46A H 0.6695 0.6980 0.1301 0.094 Uiso 1 1 calc R
H46B H 0.7312 0.7118 0.2092 0.094 Uiso 1 1 calc R
H46C H 0.7919 0.7220 0.1324 0.094 Uiso 1 1 calc R
C47 C 0.33556(16) 0.92649(4) 0.78714(9) 0.0159(3) Uani 1 1 d .
C48 C 0.40890(16) 0.94391(4) 0.74492(9) 0.0157(3) Uani 1 1 d .
C49 C 0.20334(18) 0.87721(4) 0.86827(10) 0.0202(4) Uani 1 1 d .
C50 C 0.12858(18) 0.90065(4) 0.89966(10) 0.0209(4) Uani 1 1 d .
H50 H 0.1462 0.9224 0.8900 0.025 Uiso 1 1 calc R
C51 C 0.02782(19) 0.89263(5) 0.94517(10) 0.0258(4) Uani 1 1 d .
H51 H -0.0234 0.9089 0.9657 0.031 Uiso 1 1 calc R
C52 C 0.0020(2) 0.86124(5) 0.96060(11) 0.0307(5) Uani 1 1 d .
H52 H -0.0662 0.8559 0.9921 0.037 Uiso 1 1 calc R
C53 C 0.0758(2) 0.83760(5) 0.93003(12) 0.0355(5) Uani 1 1 d .
H53 H 0.0578 0.8159 0.9400 0.043 Uiso 1 1 calc R
C54 C 0.1763(2) 0.84551(5) 0.88483(12) 0.0310(5) Uani 1 1 d .
H54 H 0.2275 0.8291 0.8648 0.037 Uiso 1 1 calc R
C55 C 0.30342(18) 0.85944(4) 0.73286(10) 0.0204(4) Uani 1 1 d .
C56 C 0.1789(2) 0.85844(5) 0.69447(13) 0.0333(5) Uani 1 1 d .
H56 H 0.1140 0.8735 0.7063 0.040 Uiso 1 1 calc R
C57 C 0.1475(2) 0.83577(6) 0.63915(14) 0.0390(5) Uani 1 1 d .
H57 H 0.0623 0.8357 0.6128 0.047 Uiso 1 1 calc R
C58 C 0.2400(2) 0.81334(5) 0.62236(12) 0.0346(5) Uani 1 1 d .
H58 H 0.2182 0.7975 0.5853 0.042 Uiso 1 1 calc R
C59 C 0.3637(2) 0.81407(5) 0.65950(13) 0.0364(5) Uani 1 1 d .
H59 H 0.4276 0.7987 0.6479 0.044 Uiso 1 1 calc R
C60 C 0.3964(2) 0.83704(5) 0.71394(12) 0.0285(4) Uani 1 1 d .
H60 H 0.4829 0.8375 0.7385 0.034 Uiso 1 1 calc R
C61 C 0.62812(17) 0.90397(4) 0.70482(10) 0.0195(4) Uani 1 1 d .
C62 C 0.66482(18) 0.89872(4) 0.78116(11) 0.0236(4) Uani 1 1 d .
H62 H 0.6250 0.9108 0.8185 0.028 Uiso 1 1 calc R
C63 C 0.7592(2) 0.87591(5) 0.80295(13) 0.0308(5) Uani 1 1 d .
H63 H 0.7830 0.8724 0.8551 0.037 Uiso 1 1 calc R
C64 C 0.8189(2) 0.85827(5) 0.74942(15) 0.0354(5) Uani 1 1 d .
H64 H 0.8846 0.8430 0.7647 0.042 Uiso 1 1 calc R
C65 C 0.7827(2) 0.86299(5) 0.67377(14) 0.0336(5) Uani 1 1 d .
H65 H 0.8237 0.8510 0.6368 0.040 Uiso 1 1 calc R
C66 C 0.68630(19) 0.88525(4) 0.65146(12) 0.0259(4) Uani 1 1 d .
H66 H 0.6596 0.8878 0.5993 0.031 Uiso 1 1 calc R
C67 C 0.61960(18) 0.96819(4) 0.65759(10) 0.0209(4) Uani 1 1 d .
C68 C 0.7306(2) 0.96432(5) 0.61663(12) 0.0304(4) Uani 1 1 d .
H68 H 0.7512 0.9439 0.5982 0.036 Uiso 1 1 calc R
C69 C 0.8114(2) 0.98997(6) 0.60247(13) 0.0367(5) Uani 1 1 d .
H69 H 0.8878 0.9868 0.5757 0.044 Uiso 1 1 calc R
C70 C 0.7813(2) 1.01991(6) 0.62693(14) 0.0411(6) Uani 1 1 d .
H70 H 0.8362 1.0374 0.6168 0.049 Uiso 1 1 calc R
C71 C 0.6703(3) 1.02436(6) 0.66648(14) 0.0425(6) Uani 1 1 d .
H71 H 0.6484 1.0450 0.6831 0.051 Uiso 1 1 calc R
C72 C 0.5912(2) 0.99858(5) 0.68184(12) 0.0293(4) Uani 1 1 d .
H72 H 0.5161 1.0018 0.7096 0.035 Uiso 1 1 calc R
C73 C 0.06352(18) 0.96290(5) 0.73604(11) 0.0246(4) Uani 1 1 d .
C74 C 0.14547(19) 0.96405(5) 0.67606(11) 0.0272(4) Uani 1 1 d .
C75 C 0.19716(19) 0.99487(5) 0.67212(10) 0.0266(4) Uani 1 1 d .
C76 C 0.14145(19) 1.01378(5) 0.72774(11) 0.0242(4) Uani 1 1 d .
C77 C 0.05857(18) 0.99385(5) 0.76764(11) 0.0230(4) Uani 1 1 d .
C78 C -0.0241(2) 0.93581(6) 0.75435(16) 0.0445(6) Uani 1 1 d .
H78A H -0.0986 0.9344 0.7159 0.067 Uiso 1 1 calc R
H78B H -0.0575 0.9393 0.8040 0.067 Uiso 1 1 calc R
H78C H 0.0264 0.9159 0.7552 0.067 Uiso 1 1 calc R
C79 C 0.1630(2) 0.93735(6) 0.62183(14) 0.0457(6) Uani 1 1 d .
H79A H 0.2045 0.9455 0.5777 0.068 Uiso 1 1 calc R
H79B H 0.0766 0.9282 0.6057 0.068 Uiso 1 1 calc R
H79C H 0.2195 0.9209 0.6467 0.068 Uiso 1 1 calc R
C80 C 0.2770(2) 1.00758(8) 0.61067(13) 0.0509(7) Uani 1 1 d .
H80A H 0.3324 0.9906 0.5926 0.076 Uiso 1 1 calc R
H80B H 0.3332 1.0250 0.6307 0.076 Uiso 1 1 calc R
H80C H 0.2172 1.0154 0.5687 0.076 Uiso 1 1 calc R
C81 C 0.1459(3) 1.04963(5) 0.72779(15) 0.0428(6) Uani 1 1 d .
H81A H 0.1132 1.0576 0.6779 0.064 Uiso 1 1 calc R
H81B H 0.2372 1.0567 0.7394 0.064 Uiso 1 1 calc R
H81C H 0.0903 1.0578 0.7661 0.064 Uiso 1 1 calc R
C82 C -0.0443(2) 1.00408(7) 0.81885(13) 0.0414(6) Uani 1 1 d .
H82A H -0.0319 1.0266 0.8315 0.062 Uiso 1 1 calc R
H82B H -0.0356 0.9914 0.8653 0.062 Uiso 1 1 calc R
H82C H -0.1324 1.0009 0.7933 0.062 Uiso 1 1 calc R
C83 C 0.40568(18) 1.01683(4) 0.86477(10) 0.0194(4) Uani 1 1 d .
C84 C 0.28625(18) 1.01492(4) 0.90110(10) 0.0197(4) Uani 1 1 d .
C85 C 0.27910(18) 0.98433(4) 0.93359(10) 0.0187(3) Uani 1 1 d .
C86 C 0.39713(17) 0.96771(4) 0.92078(9) 0.0180(3) Uani 1 1 d .
C87 C 0.47533(17) 0.98777(4) 0.87821(9) 0.0182(3) Uani 1 1 d .
C88 C 0.4604(2) 1.04632(4) 0.83067(11) 0.0264(4) Uani 1 1 d .
H88A H 0.5531 1.0490 0.8495 0.040 Uiso 1 1 calc R
H88B H 0.4093 1.0649 0.8448 0.040 Uiso 1 1 calc R
H88C H 0.4544 1.0443 0.7755 0.040 Uiso 1 1 calc R
C89 C 0.2003(2) 1.04243(5) 0.91959(12) 0.0291(4) Uani 1 1 d .
H89A H 0.1154 1.0345 0.9343 0.044 Uiso 1 1 calc R
H89B H 0.1854 1.0561 0.8751 0.044 Uiso 1 1 calc R
H89C H 0.2441 1.0547 0.9614 0.044 Uiso 1 1 calc R
C90 C 0.1761(2) 0.97386(5) 0.98498(11) 0.0260(4) Uani 1 1 d .
H90A H 0.1667 0.9901 1.0238 0.039 Uiso 1 1 calc R
H90B H 0.2034 0.9537 1.0092 0.039 Uiso 1 1 calc R
H90C H 0.0913 0.9710 0.9554 0.039 Uiso 1 1 calc R
C91 C 0.44464(19) 0.93740(4) 0.95783(10) 0.0235(4) Uani 1 1 d .
H91A H 0.4985 0.9257 0.9238 0.035 Uiso 1 1 calc R
H91B H 0.3685 0.9244 0.9691 0.035 Uiso 1 1 calc R
H91C H 0.4980 0.9423 1.0048 0.035 Uiso 1 1 calc R
C92 C 0.61628(18) 0.98131(5) 0.86381(11) 0.0254(4) Uani 1 1 d .
H92A H 0.6642 0.9736 0.9103 0.038 Uiso 1 1 calc R
H92B H 0.6575 1.0009 0.8475 0.038 Uiso 1 1 calc R
H92C H 0.6194 0.9652 0.8242 0.038 Uiso 1 1 calc R
P1 P 0.80208(5) 0.805942(13) 0.35659(3) 0.02706(12) Uani 1 1 d .
P2 P 0.57722(5) 0.870403(11) 0.26668(3) 0.01971(10) Uani 1 1 d .
P3 P 0.34712(5) 0.885303(11) 0.81517(3) 0.01868(10) Uani 1 1 d .
P4 P 0.50850(4) 0.934257(11) 0.66943(3) 0.01784(10) Uani 1 1 d .
Ti1 Ti 0.66809(3) 0.800756(7) 0.147927(18) 0.01665(7) Uani 1 1 d .
Ti2 Ti 0.28025(3) 0.974835(7) 0.797056(16) 0.01380(7) Uani 1 1 d .

loop_
_atom_site_aniso_label
_atom_site_aniso_U_11
_atom_site_aniso_U_22
_atom_site_aniso_U_33
_atom_site_aniso_U_23
_atom_site_aniso_U_13
_atom_site_aniso_U_12
C1 0.0179(9) 0.0218(9) 0.0197(8) 0.0043(7) 0.0062(7) -0.0012(7)
C2 0.0179(9) 0.0199(8) 0.0182(8) 0.0012(7) 0.0058(7) -0.0013(7)
C3 0.0274(11) 0.0377(12) 0.0468(13) 0.0272(11) 0.0091(10) 0.0066(9)
C4 0.0398(14) 0.0357(13) 0.0742(19) 0.0217(13) 0.0155(13) 0.0107(11)
C5 0.062(2) 0.0342(14) 0.120(3) 0.0280(16) 0.040(2) 0.0167(13)
C6 0.0350(16) 0.0514(18) 0.155(4) 0.067(2) 0.0326(19) 0.0209(13)
C7 0.0332(15) 0.070(2) 0.125(3) 0.062(2) 0.0025(17) 0.0140(14)
C8 0.0319(13) 0.0624(17) 0.0673(18) 0.0357(15) -0.0016(12) 0.0086(12)
C9 0.0227(10) 0.0455(12) 0.0212(9) 0.0081(9) -0.0044(8) -0.0024(9)
C10 0.0417(13) 0.0563(15) 0.0276(11) 0.0033(10) 0.0081(10) -0.0106(11)
C11 0.0478(15) 0.0712(18) 0.0324(12) 0.0034(12) 0.0038(11) -0.0265(14)
C12 0.0602(17) 0.0726(19) 0.0292(12) -0.0089(12) -0.0050(11) -0.0287(15)
C13 0.0534(17) 0.081(2) 0.0394(14) -0.0227(14) 0.0088(12) -0.0197(15)
C14 0.0296(12) 0.0681(17) 0.0329(12) -0.0053(11) 0.0036(9) -0.0094(11)
C15 0.0226(9) 0.0263(9) 0.0178(8) -0.0019(7) -0.0021(7) 0.0060(7)
C16 0.0467(13) 0.0289(11) 0.0234(10) -0.0060(8) -0.0037(9) 0.0010(9)
C17 0.0628(16) 0.0387(13) 0.0237(11) -0.0127(9) -0.0034(10) 0.0126(11)
C18 0.0521(15) 0.0545(15) 0.0185(10) -0.0044(10) 0.0056(9) 0.0149(12)
C19 0.0511(14) 0.0425(13) 0.0249(11) 0.0033(9) 0.0113(10) 0.0036(11)
C20 0.0383(12) 0.0286(10) 0.0222(10) -0.0020(8) 0.0047(8) 0.0037(9)
C21 0.0211(9) 0.0172(8) 0.0203(9) 0.0036(7) 0.0031(7) -0.0004(7)
C22 0.0251(10) 0.0288(10) 0.0233(9) -0.0029(8) 0.0036(8) 0.0029(8)
C23 0.0249(11) 0.0383(12) 0.0328(11) -0.0005(9) 0.0035(8) 0.0087(9)
C24 0.0247(10) 0.0349(11) 0.0288(10) 0.0095(9) -0.0039(8) 0.0010(8)
C25 0.0383(12) 0.0332(11) 0.0181(9) 0.0052(8) 0.0000(8) -0.0003(9)
C26 0.0341(11) 0.0280(10) 0.0201(9) 0.0030(8) 0.0063(8) 0.0082(8)
C27 0.0209(10) 0.0349(11) 0.0265(10) 0.0133(8) 0.0082(8) -0.0015(8)
C28 0.0429(13) 0.0519(14) 0.0190(9) -0.0037(9) 0.0111(9) -0.0271(11)
C29 0.0437(13) 0.0199(10) 0.0505(13) -0.0042(9) 0.0352(11) -0.0051(9)
C30 0.0168(9) 0.0292(10) 0.0328(10) 0.0112(8) 0.0094(8) 0.0001(7)
C31 0.0228(9) 0.0212(9) 0.0230(9) 0.0026(7) 0.0111(7) -0.0043(7)
C32 0.0332(13) 0.079(2) 0.0707(19) 0.0548(17) 0.0155(13) 0.0117(13)
C33 0.107(3) 0.106(3) 0.0226(12) -0.0064(14) 0.0097(14) -0.072(2)
C34 0.083(2) 0.0300(13) 0.135(3) -0.0159(16) 0.083(2) -0.0056(14)
C35 0.0195(11) 0.0769(19) 0.0692(18) 0.0391(16) 0.0045(11) -0.0022(12)
C36 0.0517(15) 0.0337(12) 0.0488(14) -0.0123(10) 0.0274(12) -0.0215(11)
C37 0.0252(10) 0.0231(9) 0.0344(11) 0.0100(8) 0.0003(8) -0.0091(8)
C38 0.0184(9) 0.0238(9) 0.0235(9) 0.0010(7) 0.0027(7) -0.0071(7)
C39 0.0286(10) 0.0223(9) 0.0252(9) -0.0024(8) 0.0015(8) -0.0092(8)
C40 0.0375(12) 0.0213(9) 0.0378(12) -0.0081(9) 0.0156(9) -0.0131(8)
C41 0.0269(11) 0.0131(9) 0.0663(16) 0.0022(9) 0.0109(10) -0.0043(8)
C42 0.0427(14) 0.0532(15) 0.0443(14) 0.0316(12) -0.0073(11) -0.0193(12)
C43 0.0198(10) 0.0438(13) 0.0374(12) -0.0072(10) 0.0081(9) -0.0070(9)
C44 0.0480(14) 0.0429(13) 0.0323(12) 0.0002(10) -0.0131(10) -0.0090(11)
C45 0.082(2) 0.0433(15) 0.0609(17) -0.0308(13) 0.0378(16) -0.0322(14)
C46 0.0429(15) 0.0199(11) 0.126(3) 0.0052(14) 0.0138(16) 0.0047(10)
C47 0.0147(8) 0.0156(8) 0.0173(8) -0.0021(6) 0.0001(6) -0.0004(6)
C48 0.0137(8) 0.0181(8) 0.0153(8) -0.0024(6) 0.0011(6) 0.0001(6)
C49 0.0221(9) 0.0201(9) 0.0188(8) 0.0007(7) 0.0036(7) -0.0043(7)
C50 0.0188(9) 0.0241(9) 0.0198(9) 0.0008(7) 0.0012(7) -0.0026(7)
C51 0.0213(10) 0.0360(11) 0.0203(9) 0.0010(8) 0.0028(7) 0.0002(8)
C52 0.0263(10) 0.0449(12) 0.0213(9) 0.0068(9) 0.0040(8) -0.0110(9)
C53 0.0444(13) 0.0286(11) 0.0344(11) 0.0071(9) 0.0095(10) -0.0135(9)
C54 0.0403(12) 0.0223(10) 0.0319(11) 0.0010(8) 0.0128(9) -0.0044(9)
C55 0.0232(9) 0.0143(8) 0.0250(9) 0.0000(7) 0.0090(7) -0.0006(7)
C56 0.0244(10) 0.0329(11) 0.0429(12) -0.0149(9) 0.0041(9) 0.0043(8)
C57 0.0288(12) 0.0424(13) 0.0452(13) -0.0171(11) -0.0002(10) -0.0016(10)
C58 0.0462(13) 0.0265(10) 0.0323(11) -0.0111(9) 0.0110(10) -0.0047(9)
C59 0.0423(13) 0.0277(11) 0.0405(12) -0.0096(9) 0.0110(10) 0.0117(9)
C60 0.0272(10) 0.0256(10) 0.0330(11) -0.0007(8) 0.0041(8) 0.0069(8)
C61 0.0147(8) 0.0169(8) 0.0273(9) -0.0016(7) 0.0033(7) -0.0029(6)
C62 0.0184(9) 0.0226(9) 0.0298(10) 0.0008(8) 0.0030(7) -0.0036(7)
C63 0.0223(10) 0.0273(10) 0.0420(12) 0.0092(9) -0.0035(9) -0.0049(8)
C64 0.0201(10) 0.0199(10) 0.0662(16) 0.0090(10) 0.0032(10) 0.0008(8)
C65 0.0245(10) 0.0203(9) 0.0575(14) -0.0070(9) 0.0128(10) -0.0006(8)
C66 0.0218(10) 0.0217(9) 0.0348(11) -0.0062(8) 0.0068(8) -0.0030(7)
C67 0.0217(9) 0.0239(9) 0.0173(8) 0.0040(7) 0.0025(7) -0.0019(7)
C68 0.0292(11) 0.0328(11) 0.0305(11) 0.0056(9) 0.0102(9) 0.0000(9)
C69 0.0260(11) 0.0485(14) 0.0366(12) 0.0134(10) 0.0097(9) -0.0067(10)
C70 0.0419(13) 0.0387(13) 0.0431(13) 0.0131(10) 0.0055(11) -0.0174(10)
C71 0.0528(15) 0.0276(11) 0.0483(14) 0.0018(10) 0.0109(12) -0.0107(10)
C72 0.0319(11) 0.0255(10) 0.0313(11) 0.0014(8) 0.0088(9) -0.0030(8)
C73 0.0155(9) 0.0249(9) 0.0320(10) 0.0057(8) -0.0075(7) -0.0021(7)
C74 0.0212(10) 0.0350(11) 0.0235(9) -0.0054(8) -0.0103(7) 0.0049(8)
C75 0.0180(9) 0.0429(12) 0.0182(9) 0.0080(8) -0.0038(7) -0.0008(8)
C76 0.0214(9) 0.0228(9) 0.0272(10) 0.0065(8) -0.0060(7) 0.0006(7)
C77 0.0156(9) 0.0290(10) 0.0242(9) 0.0039(8) -0.0008(7) 0.0041(7)
C78 0.0275(12) 0.0390(13) 0.0636(16) 0.0199(12) -0.0185(11) -0.0141(10)
C79 0.0379(13) 0.0568(16) 0.0393(13) -0.0237(12) -0.0152(10) 0.0087(11)
C80 0.0361(13) 0.088(2) 0.0284(12) 0.0235(13) 0.0027(10) -0.0015(13)
C81 0.0489(15) 0.0242(11) 0.0524(15) 0.0100(10) -0.0142(12) 0.0002(10)
C82 0.0225(11) 0.0638(16) 0.0387(12) -0.0003(11) 0.0066(9) 0.0128(10)
C83 0.0220(9) 0.0181(8) 0.0179(8) -0.0032(7) 0.0003(7) -0.0052(7)
C84 0.0218(9) 0.0183(8) 0.0190(8) -0.0041(7) 0.0024(7) -0.0019(7)
C85 0.0212(9) 0.0199(8) 0.0151(8) -0.0033(7) 0.0018(7) -0.0030(7)
C86 0.0196(9) 0.0189(8) 0.0151(8) -0.0014(7) -0.0019(6) -0.0012(7)
C87 0.0179(9) 0.0203(8) 0.0160(8) -0.0029(7) -0.0012(6) -0.0038(7)
C88 0.0329(11) 0.0199(9) 0.0269(10) -0.0004(8) 0.0047(8) -0.0072(8)
C89 0.0333(11) 0.0222(10) 0.0325(11) -0.0055(8) 0.0061(9) 0.0038(8)
C90 0.0286(10) 0.0290(10) 0.0214(9) -0.0034(8) 0.0087(8) -0.0049(8)
C91 0.0259(10) 0.0228(9) 0.0210(9) 0.0026(7) -0.0034(7) 0.0012(7)
C92 0.0174(9) 0.0319(10) 0.0267(10) -0.0019(8) -0.0001(7) -0.0031(8)
P1 0.0209(2) 0.0372(3) 0.0231(2) 0.0117(2) 0.00194(19) 0.0012(2)
P2 0.0201(2) 0.0182(2) 0.0211(2) 0.00019(18) 0.00345(18) 0.00127(17)
P3 0.0188(2) 0.0153(2) 0.0224(2) 0.00030(17) 0.00468(18) -0.00082(17)
P4 0.0165(2) 0.0207(2) 0.0167(2) -0.00167(17) 0.00374(17) -0.00023(17)
Ti1 0.01698(16) 0.01425(14) 0.01947(15) 0.00130(12) 0.00616(12) -0.00124(11)
Ti2 0.01234(14) 0.01436(14) 0.01466(14) -0.00052(11) 0.00080(11) -0.00105(11)

loop_
_atom_type_symbol
_atom_type_description
_atom_type_scat_dispersion_real
_atom_type_scat_dispersion_imag
_atom_type_scat_source
C C 0.0033 0.0016 'International Tables Vol C Tables 4.2.6.8 and 6.1.1.4'
H H 0.0000 0.0000 'International Tables Vol C Tables 4.2.6.8 and 6.1.1.4'
P P 0.1023 0.0942 'International Tables Vol C Tables 4.2.6.8 and 6.1.1.4'
Ti Ti 0.2776 0.4457 'International Tables Vol C Tables 4.2.6.8 and 6.1.1.4'

loop_
_geom_angle_atom_site_label_1
_geom_angle_atom_site_label_2
_geom_angle_atom_site_label_3
_geom_angle
C2 C1 P1 131.42(14)
C2 C1 Ti1 71.33(11)
P1 C1 Ti1 156.24(11)
C1 C2 P2 134.71(15)
C1 C2 Ti1 72.52(11)
P2 C2 Ti1 149.38(10)
C4 C3 C8 120.0
C4 C3 P1 119.91(9)
C8 C3 P1 119.91(9)
C3 C4 C5 120.0
C3 C4 H4 120.0
C5 C4 H4 120.0
C6 C5 C4 120.0
C6 C5 H5 120.0
C4 C5 H5 120.0
C5 C6 C7 120.0
C5 C6 H6 120.0
C7 C6 H6 120.0
C8 C7 C6 120.0
C8 C7 H7 120.0
C6 C7 H7 120.0
C7 C8 C3 120.0
C7 C8 H8 120.0
C3 C8 H8 120.0
C14 C9 C10 117.7(2)
C14 C9 P1 117.55(17)
C10 C9 P1 124.68(18)
C11 C10 C9 121.0(2)
C11 C10 H10 119.5
C9 C10 H10 119.5
C12 C11 C10 120.2(2)
C12 C11 H11 119.9
C10 C11 H11 119.9
C11 C12 C13 119.6(3)
C11 C12 H12 120.2
C13 C12 H12 120.2
C12 C13 C14 120.4(3)
C12 C13 H13 119.8
C14 C13 H13 119.8
C9 C14 C13 121.0(2)
C9 C14 H14 119.5
C13 C14 H14 119.5
C20 C15 C16 118.46(18)
C20 C15 P2 126.15(15)
C16 C15 P2 115.11(15)
C17 C16 C15 120.9(2)
C17 C16 H16 119.6
C15 C16 H16 119.6
C18 C17 C16 120.1(2)
C18 C17 H17 120.0
C16 C17 H17 120.0
C17 C18 C19 119.7(2)
C17 C18 H18 120.2
C19 C18 H18 120.2
C18 C19 C20 120.5(2)
C18 C19 H19 119.8
C20 C19 H19 119.8
C15 C20 C19 120.4(2)
C15 C20 H20 119.8
C19 C20 H20 119.8
C22 C21 C26 117.50(18)
C22 C21 P2 121.32(14)
C26 C21 P2 120.54(14)
C23 C22 C21 121.09(18)
C23 C22 H22 119.5
C21 C22 H22 119.5
C24 C23 C22 120.48(19)
C24 C23 H23 119.8
C22 C23 H23 119.8
C25 C24 C23 119.18(19)
C25 C24 H24 120.4
C23 C24 H24 120.4
C24 C25 C26 120.27(19)
C24 C25 H25 119.9
C26 C25 H25 119.9
C25 C26 C21 121.40(18)
C25 C26 H26 119.3
C21 C26 H26 119.3
C31 C27 C28 107.94(18)
C31 C27 C32 125.4(2)
C28 C27 C32 124.9(2)
C31 C27 Ti1 72.75(10)
C28 C27 Ti1 73.60(11)
C32 C27 Ti1 131.19(14)
C27 C28 C29 108.12(18)
C27 C28 C33 123.3(3)
C29 C28 C33 126.6(3)
C27 C28 Ti1 73.35(11)
C29 C28 Ti1 71.04(11)
C33 C28 Ti1 133.77(16)
C28 C29 C30 107.31(18)
C28 C29 C34 127.4(3)
C30 C29 C34 124.0(3)
C28 C29 Ti1 75.40(11)
C30 C29 Ti1 72.58(11)
C34 C29 Ti1 127.50(15)
C31 C30 C29 107.72(18)
C31 C30 C35 125.0(2)
C29 C30 C35 126.0(2)
C31 C30 Ti1 74.91(10)
C29 C30 Ti1 73.23(11)
C35 C30 Ti1 128.02(14)
C27 C31 C30 108.88(17)
C27 C31 C36 126.5(2)
C30 C31 C36 124.2(2)
C27 C31 Ti1 74.32(10)
C30 C31 Ti1 71.65(10)
C36 C31 Ti1 126.16(12)
C27 C32 H32A 109.5
C27 C32 H32B 109.5
H32A C32 H32B 109.5
C27 C32 H32C 109.5
H32A C32 H32C 109.5
H32B C32 H32C 109.5
C28 C33 H33A 109.5
C28 C33 H33B 109.5
H33A C33 H33B 109.5
C28 C33 H33C 109.5
H33A C33 H33C 109.5
H33B C33 H33C 109.5
C29 C34 H34A 109.5
C29 C34 H34B 109.5
H34A C34 H34B 109.5
C29 C34 H34C 109.5
H34A C34 H34C 109.5
H34B C34 H34C 109.5
C30 C35 H35A 109.5
C30 C35 H35B 109.5
H35A C35 H35B 109.5
C30 C35 H35C 109.5
H35A C35 H35C 109.5
H35B C35 H35C 109.5
C31 C36 H36A 109.5
C31 C36 H36B 109.5
H36A C36 H36B 109.5
C31 C36 H36C 109.5
H36A C36 H36C 109.5
H36B C36 H36C 109.5
C38 C37 C41 107.46(18)
C38 C37 C42 124.3(2)
C41 C37 C42 127.3(2)
C38 C37 Ti1 72.69(10)
C41 C37 Ti1 73.72(11)
C42 C37 Ti1 127.66(15)
C37 C38 C39 108.18(17)
C37 C38 C43 125.28(18)
C39 C38 C43 125.70(18)
C37 C38 Ti1 73.27(10)
C39 C38 Ti1 74.04(11)
C43 C38 Ti1 126.87(13)
C40 C39 C38 107.96(18)
C40 C39 C44 126.02(19)
C38 C39 C44 125.24(19)
C40 C39 Ti1 75.69(12)
C38 C39 Ti1 71.88(11)
C44 C39 Ti1 126.10(14)
C41 C40 C39 107.99(18)
C41 C40 C45 124.9(2)
C39 C40 C45 125.3(2)
C41 C40 Ti1 71.08(12)
C39 C40 Ti1 71.09(11)
C45 C40 Ti1 135.24(15)
C40 C41 C37 108.29(18)
C40 C41 C46 124.9(2)
C37 C41 C46 125.5(2)
C40 C41 Ti1 75.72(11)
C37 C41 Ti1 72.17(11)
C46 C41 Ti1 128.21(16)
C37 C42 H42A 109.5
C37 C42 H42B 109.5
H42A C42 H42B 109.5
C37 C42 H42C 109.5
H42A C42 H42C 109.5
H42B C42 H42C 109.5
C38 C43 H43A 109.5
C38 C43 H43B 109.5
H43A C43 H43B 109.5
C38 C43 H43C 109.5
H43A C43 H43C 109.5
H43B C43 H43C 109.5
C39 C44 H44A 109.5
C39 C44 H44B 109.5
H44A C44 H44B 109.5
C39 C44 H44C 109.5
H44A C44 H44C 109.5
H44B C44 H44C 109.5
C40 C45 H45A 109.5
C40 C45 H45B 109.5
H45A C45 H45B 109.5
C40 C45 H45C 109.5
H45A C45 H45C 109.5
H45B C45 H45C 109.5
C41 C46 H46A 109.5
C41 C46 H46B 109.5
H46A C46 H46B 109.5
C41 C46 H46C 109.5
H46A C46 H46C 109.5
H46B C46 H46C 109.5
C48 C47 P3 131.52(14)
C48 C47 Ti2 71.31(10)
P3 C47 Ti2 155.50(10)
C47 C48 P4 132.65(14)
C47 C48 Ti2 72.34(10)
P4 C48 Ti2 151.11(10)
C50 C49 C54 118.08(17)
C50 C49 P3 123.93(14)
C54 C49 P3 117.62(14)
C49 C50 C51 120.69(18)
C49 C50 H50 119.7
C51 C50 H50 119.7
C52 C51 C50 120.47(19)
C52 C51 H51 119.8
C50 C51 H51 119.8
C51 C52 C53 119.59(18)
C51 C52 H52 120.2
C53 C52 H52 120.2
C52 C53 C54 120.06(19)
C52 C53 H53 120.0
C54 C53 H53 120.0
C53 C54 C49 121.08(19)
C53 C54 H54 119.5
C49 C54 H54 119.5
C56 C55 C60 117.93(18)
C56 C55 P3 123.97(14)
C60 C55 P3 117.65(15)
C57 C56 C55 121.17(19)
C57 C56 H56 119.4
C55 C56 H56 119.4
C58 C57 C56 120.0(2)
C58 C57 H57 120.0
C56 C57 H57 120.0
C59 C58 C57 119.6(2)
C59 C58 H58 120.2
C57 C58 H58 120.2
C58 C59 C60 120.65(19)
C58 C59 H59 119.7
C60 C59 H59 119.7
C59 C60 C55 120.6(2)
C59 C60 H60 119.7
C55 C60 H60 119.7
C62 C61 C66 118.33(17)
C62 C61 P4 124.14(14)
C66 C61 P4 117.52(15)
C63 C62 C61 120.37(19)
C63 C62 H62 119.8
C61 C62 H62 119.8
C64 C63 C62 120.6(2)
C64 C63 H63 119.7
C62 C63 H63 119.7
C65 C64 C63 119.64(19)
C65 C64 H64 120.2
C63 C64 H64 120.2
C64 C65 C66 120.2(2)
C64 C65 H65 119.9
C66 C65 H65 119.9
C65 C66 C61 120.8(2)
C65 C66 H66 119.6
C61 C66 H66 119.6
C72 C67 C68 117.68(18)
C72 C67 P4 122.36(14)
C68 C67 P4 119.68(15)
C69 C68 C67 121.0(2)
C69 C68 H68 119.5
C67 C68 H68 119.5
C70 C69 C68 120.3(2)
C70 C69 H69 119.8
C68 C69 H69 119.8
C69 C70 C71 119.6(2)
C69 C70 H70 120.2
C71 C70 H70 120.2
C70 C71 C72 119.9(2)
C70 C71 H71 120.0
C72 C71 H71 120.0
C67 C72 C71 121.4(2)
C67 C72 H72 119.3
C71 C72 H72 119.3
C74 C73 C77 108.06(17)
C74 C73 C78 126.1(2)
C77 C73 C78 124.9(2)
C74 C73 Ti2 76.17(11)
C77 C73 Ti2 72.12(10)
C78 C73 Ti2 126.42(14)
C75 C74 C73 108.43(17)
C75 C74 C79 126.6(2)
C73 C74 C79 124.7(2)
C75 C74 Ti2 72.13(11)
C73 C74 Ti2 70.75(11)
C79 C74 Ti2 127.17(14)
C74 C75 C76 108.19(17)
C74 C75 C80 126.0(2)
C76 C75 C80 124.8(2)
C74 C75 Ti2 75.00(11)
C76 C75 Ti2 72.03(10)
C80 C75 Ti2 127.51(14)
C77 C76 C75 107.52(17)
C77 C76 C81 127.6(2)
C75 C76 C81 123.13(19)
C77 C76 Ti2 72.01(10)
C75 C76 Ti2 74.22(11)
C81 C76 Ti2 131.07(14)
C76 C77 C73 107.71(17)
C76 C77 C82 127.03(19)
C73 C77 C82 123.40(19)
C76 C77 Ti2 73.94(11)
C73 C77 Ti2 73.71(10)
C82 C77 Ti2 130.31(14)
C73 C78 H78A 109.5
C73 C78 H78B 109.5
H78A C78 H78B 109.5
C73 C78 H78C 109.5
H78A C78 H78C 109.5
H78B C78 H78C 109.5
C74 C79 H79A 109.5
C74 C79 H79B 109.5
H79A C79 H79B 109.5
C74 C79 H79C 109.5
H79A C79 H79C 109.5
H79B C79 H79C 109.5
C75 C80 H80A 109.5
C75 C80 H80B 109.5
H80A C80 H80B 109.5
C75 C80 H80C 109.5
H80A C80 H80C 109.5
H80B C80 H80C 109.5
C76 C81 H81A 109.5
C76 C81 H81B 109.5
H81A C81 H81B 109.5
C76 C81 H81C 109.5
H81A C81 H81C 109.5
H81B C81 H81C 109.5
C77 C82 H82A 109.5
C77 C82 H82B 109.5
H82A C82 H82B 109.5
C77 C82 H82C 109.5
H82A C82 H82C 109.5
H82B C82 H82C 109.5
C84 C83 C87 107.80(15)
C84 C83 C88 125.79(17)
C87 C83 C88 125.53(17)
C84 C83 Ti2 75.62(10)
C87 C83 Ti2 72.14(10)
C88 C83 Ti2 126.39(12)
C85 C84 C83 108.07(16)
C85 C84 C89 124.25(16)
C83 C84 C89 125.96(17)
C85 C84 Ti2 71.86(10)
C83 C84 Ti2 70.99(10)
C89 C84 Ti2 134.53(13)
C84 C85 C86 108.14(15)
C84 C85 C90 124.99(16)
C86 C85 C90 125.95(17)
C84 C85 Ti2 74.99(10)
C86 C85 Ti2 72.09(10)
C90 C85 Ti2 127.41(12)
C87 C86 C85 107.89(15)
C87 C86 C91 124.54(17)
C85 C86 C91 126.53(16)
C87 C86 Ti2 72.45(10)
C85 C86 Ti2 74.13(10)
C91 C86 Ti2 128.27(12)
C86 C87 C83 108.01(15)
C86 C87 C92 124.46(17)
C83 C87 C92 126.57(16)
C86 C87 Ti2 73.57(10)
C83 C87 Ti2 73.78(10)
C92 C87 Ti2 127.30(12)
C83 C88 H88A 109.5
C83 C88 H88B 109.5
H88A C88 H88B 109.5
C83 C88 H88C 109.5
H88A C88 H88C 109.5
H88B C88 H88C 109.5
C84 C89 H89A 109.5
C84 C89 H89B 109.5
H89A C89 H89B 109.5
C84 C89 H89C 109.5
H89A C89 H89C 109.5
H89B C89 H89C 109.5
C85 C90 H90A 109.5
C85 C90 H90B 109.5
H90A C90 H90B 109.5
C85 C90 H90C 109.5
H90A C90 H90C 109.5
H90B C90 H90C 109.5
C86 C91 H91A 109.5
C86 C91 H91B 109.5
H91A C91 H91B 109.5
C86 C91 H91C 109.5
H91A C91 H91C 109.5
H91B C91 H91C 109.5
C87 C92 H92A 109.5
C87 C92 H92B 109.5
H92A C92 H92B 109.5
C87 C92 H92C 109.5
H92A C92 H92C 109.5
H92B C92 H92C 109.5
C1 P1 C3 106.32(8)
C1 P1 C9 107.46(9)
C3 P1 C9 101.18(9)
C2 P2 C15 111.12(8)
C2 P2 C21 106.43(8)
C15 P2 C21 99.27(8)
C47 P3 C49 106.47(8)
C47 P3 C55 109.93(8)
C49 P3 C55 98.43(8)
C48 P4 C61 107.38(8)
C48 P4 C67 107.28(8)
C61 P4 C67 100.52(8)
C2 Ti1 C1 36.14(7)
C2 Ti1 C38 82.86(7)
C1 Ti1 C38 93.88(6)
C2 Ti1 C30 100.88(7)
C1 Ti1 C30 86.94(7)
C38 Ti1 C30 174.47(7)
C2 Ti1 C37 91.09(7)
C1 Ti1 C37 81.29(7)
C38 Ti1 C37 34.04(7)
C30 Ti1 C37 141.09(7)
C2 Ti1 C29 134.18(7)
C1 Ti1 C29 118.45(8)
C38 Ti1 C29 142.72(7)
C30 Ti1 C29 34.20(8)
C37 Ti1 C29 128.22(7)
C2 Ti1 C41 124.57(7)
C1 Ti1 C41 105.40(8)
C38 Ti1 C41 56.30(7)
C30 Ti1 C41 118.21(7)
C37 Ti1 C41 34.11(7)
C29 Ti1 C41 95.01(7)
C2 Ti1 C39 109.65(7)
C1 Ti1 C39 127.89(7)
C38 Ti1 C39 34.08(6)
C30 Ti1 C39 145.05(7)
C37 Ti1 C39 56.43(7)
C29 Ti1 C39 111.79(8)
C41 Ti1 C39 55.86(7)
C2 Ti1 C31 80.85(6)
C1 Ti1 C31 86.19(6)
C38 Ti1 C31 152.05(7)
C30 Ti1 C31 33.44(6)
C37 Ti1 C31 166.95(7)
C29 Ti1 C31 55.73(6)
C41 Ti1 C31 150.06(7)
C39 Ti1 C31 136.06(7)
C2 Ti1 C27 96.44(7)
C1 Ti1 C27 115.37(7)
C38 Ti1 C27 128.48(7)
C30 Ti1 C27 55.50(6)
C37 Ti1 C27 159.79(7)
C29 Ti1 C27 55.66(7)
C41 Ti1 C27 137.49(8)
C39 Ti1 C27 103.36(7)
C31 Ti1 C27 32.93(7)
C2 Ti1 C28 129.44(7)
C1 Ti1 C28 139.77(7)
C38 Ti1 C28 124.82(7)
C30 Ti1 C28 55.68(7)
C37 Ti1 C28 136.60(7)
C29 Ti1 C28 33.55(8)
C41 Ti1 C28 105.41(8)
C39 Ti1 C28 91.02(7)
C31 Ti1 C28 54.77(7)
C27 Ti1 C28 33.05(7)
C2 Ti1 C40 138.49(7)
C1 Ti1 C40 136.31(7)
C38 Ti1 C40 55.64(6)
C30 Ti1 C40 120.56(7)
C37 Ti1 C40 55.72(7)
C29 Ti1 C40 87.19(7)
C41 Ti1 C40 33.20(8)
C39 Ti1 C40 33.22(7)
C31 Ti1 C40 135.89(6)
C27 Ti1 C40 108.29(7)
C28 Ti1 C40 81.17(7)
C48 Ti2 C47 36.36(6)
C48 Ti2 C77 135.29(7)
C47 Ti2 C77 123.35(7)
C48 Ti2 C87 83.92(6)
C47 Ti2 C87 93.18(6)
C77 Ti2 C87 139.70(6)
C48 Ti2 C73 104.32(7)
C47 Ti2 C73 90.07(7)
C77 Ti2 C73 34.16(7)
C87 Ti2 C73 169.67(7)
C48 Ti2 C76 123.21(7)
C47 Ti2 C76 138.66(7)
C77 Ti2 C76 34.05(6)
C87 Ti2 C76 124.40(6)
C73 Ti2 C76 56.26(6)
C48 Ti2 C86 92.62(6)
C47 Ti2 C86 80.98(6)
C77 Ti2 C86 128.20(6)
C87 Ti2 C86 33.98(6)
C73 Ti2 C86 137.59(6)
C76 Ti2 C86 139.68(6)
C48 Ti2 C83 110.26(6)
C47 Ti2 C83 127.18(7)
C77 Ti2 C83 108.01(7)
C87 Ti2 C83 34.08(6)
C73 Ti2 C83 142.15(7)
C76 Ti2 C83 91.18(6)
C86 Ti2 C83 56.31(6)
C48 Ti2 C85 125.78(6)
C47 Ti2 C85 105.04(6)
C77 Ti2 C85 94.77(6)
C87 Ti2 C85 56.14(6)
C73 Ti2 C85 113.54(7)
C76 Ti2 C85 110.02(6)
C86 Ti2 C85 33.78(6)
C83 Ti2 C85 55.86(6)
C48 Ti2 C75 89.75(7)
C47 Ti2 C75 109.15(7)
C77 Ti2 C75 56.08(6)
C87 Ti2 C75 131.85(6)
C73 Ti2 C75 55.52(6)
C76 Ti2 C75 33.75(7)
C86 Ti2 C75 164.89(7)
C83 Ti2 C75 108.97(7)
C85 Ti2 C75 143.72(7)
C48 Ti2 C74 79.99(7)
C47 Ti2 C74 83.39(7)
C77 Ti2 C74 55.52(7)
C87 Ti2 C74 157.17(7)
C73 Ti2 C74 33.08(7)
C76 Ti2 C74 55.27(7)
C86 Ti2 C74 161.91(7)
C83 Ti2 C74 141.77(7)
C85 Ti2 C74 146.48(7)
C75 Ti2 C74 32.87(7)
C48 Ti2 C84 139.58(7)
C47 Ti2 C84 135.83(6)
C77 Ti2 C84 84.50(6)
C87 Ti2 C84 55.68(6)
C73 Ti2 C84 115.98(7)
C76 Ti2 C84 84.21(6)
C86 Ti2 C84 55.48(6)
C83 Ti2 C84 33.39(6)
C85 Ti2 C84 33.14(6)
C75 Ti2 C84 114.99(7)
C74 Ti2 C84 137.64(6)

loop_
_geom_bond_atom_site_label_1
_geom_bond_atom_site_label_2
_geom_bond_distance
C1 C2 1.317(3)
C1 P1 1.8063(19)
C1 Ti1 2.1293(18)
C2 P2 1.7897(18)
C2 Ti1 2.1149(17)
C3 C4 1.3900
C3 C8 1.3900
C3 P1 1.8374(12)
C4 C5 1.3900
C4 H4 0.9500
C5 C6 1.3900
C5 H5 0.9500
C6 C7 1.3900
C6 H6 0.9500
C7 C8 1.3900
C7 H7 0.9500
C8 H8 0.9500
C9 C14 1.381(3)
C9 C10 1.394(3)
C9 P1 1.847(2)
C10 C11 1.384(4)
C10 H10 0.9500
C11 C12 1.368(4)
C11 H11 0.9500
C12 C13 1.371(4)
C12 H12 0.9500
C13 C14 1.386(4)
C13 H13 0.9500
C14 H14 0.9500
C15 C20 1.383(3)
C15 C16 1.399(3)
C15 P2 1.8335(19)
C16 C17 1.388(3)
C16 H16 0.9500
C17 C18 1.373(4)
C17 H17 0.9500
C18 C19 1.385(3)
C18 H18 0.9500
C19 C20 1.392(3)
C19 H19 0.9500
C20 H20 0.9500
C21 C22 1.388(3)
C21 C26 1.393(3)
C21 P2 1.8346(19)
C22 C23 1.386(3)
C22 H22 0.9500
C23 C24 1.381(3)
C23 H23 0.9500
C24 C25 1.377(3)
C24 H24 0.9500
C25 C26 1.383(3)
C25 H25 0.9500
C26 H26 0.9500
C27 C31 1.396(3)
C27 C28 1.407(3)
C27 C32 1.505(3)
C27 Ti1 2.4716(18)
C28 C29 1.413(4)
C28 C33 1.507(3)
C28 Ti1 2.4748(19)
C29 C30 1.420(3)
C29 C34 1.509(3)
C29 Ti1 2.4186(19)
C30 C31 1.399(3)
C30 C35 1.498(3)
C30 Ti1 2.4102(18)
C31 C36 1.499(3)
C31 Ti1 2.4518(17)
C32 H32A 0.9800
C32 H32B 0.9800
C32 H32C 0.9800
C33 H33A 0.9800
C33 H33B 0.9800
C33 H33C 0.9800
C34 H34A 0.9800
C34 H34B 0.9800
C34 H34C 0.9800
C35 H35A 0.9800
C35 H35B 0.9800
C35 H35C 0.9800
C36 H36A 0.9800
C36 H36B 0.9800
C36 H36C 0.9800
C37 C38 1.411(3)
C37 C41 1.422(3)
C37 C42 1.496(3)
C37 Ti1 2.4141(18)
C38 C39 1.419(3)
C38 C43 1.498(3)
C38 Ti1 2.4067(17)
C39 C40 1.410(3)
C39 C44 1.509(3)
C39 Ti1 2.4347(19)
C40 C41 1.409(3)
C40 C45 1.508(3)
C40 Ti1 2.494(2)
C41 C46 1.506(3)
C41 Ti1 2.4343(19)
C42 H42A 0.9800
C42 H42B 0.9800
C42 H42C 0.9800
C43 H43A 0.9800
C43 H43B 0.9800
C43 H43C 0.9800
C44 H44A 0.9800
C44 H44B 0.9800
C44 H44C 0.9800
C45 H45A 0.9800
C45 H45B 0.9800
C45 H45C 0.9800
C46 H46A 0.9800
C46 H46B 0.9800
C46 H46C 0.9800
C47 C48 1.320(2)
C47 P3 1.8039(17)
C47 Ti2 2.1211(17)
C48 P4 1.7882(17)
C48 Ti2 2.1086(16)
C49 C50 1.388(3)
C49 C54 1.398(3)
C49 P3 1.8310(18)
C50 C51 1.394(2)
C50 H50 0.9500
C51 C52 1.378(3)
C51 H51 0.9500
C52 C53 1.382(3)
C52 H52 0.9500
C53 C54 1.387(3)
C53 H53 0.9500
C54 H54 0.9500
C55 C56 1.389(3)
C55 C60 1.394(3)
C55 P3 1.8479(19)
C56 C57 1.388(3)
C56 H56 0.9500
C57 C58 1.381(3)
C57 H57 0.9500
C58 C59 1.371(3)
C58 H58 0.9500
C59 C60 1.389(3)
C59 H59 0.9500
C60 H60 0.9500
C61 C62 1.395(3)
C61 C66 1.398(3)
C61 P4 1.8364(19)
C62 C63 1.389(3)
C62 H62 0.9500
C63 C64 1.383(3)
C63 H63 0.9500
C64 C65 1.379(3)
C64 H64 0.9500
C65 C66 1.389(3)
C65 H65 0.9500
C66 H66 0.9500
C67 C72 1.386(3)
C67 C68 1.398(3)
C67 P4 1.8417(19)
C68 C69 1.390(3)
C68 H68 0.9500
C69 C70 1.375(3)
C69 H69 0.9500
C70 C71 1.386(3)
C70 H70 0.9500
C71 C72 1.389(3)
C71 H71 0.9500
C72 H72 0.9500
C73 C74 1.403(3)
C73 C77 1.420(3)
C73 C78 1.497(3)
C73 Ti2 2.4271(18)
C74 C75 1.403(3)
C74 C79 1.499(3)
C74 Ti2 2.4964(19)
C75 C76 1.420(3)
C75 C80 1.507(3)
C75 Ti2 2.4598(18)
C76 C77 1.417(3)
C76 C81 1.509(3)
C76 Ti2 2.4315(18)
C77 C82 1.501(3)
C77 Ti2 2.4066(18)
C78 H78A 0.9800
C78 H78B 0.9800
C78 H78C 0.9800
C79 H79A 0.9800
C79 H79B 0.9800
C79 H79C 0.9800
C80 H80A 0.9800
C80 H80B 0.9800
C80 H80C 0.9800
C81 H81A 0.9800
C81 H81B 0.9800
C81 H81C 0.9800
C82 H82A 0.9800
C82 H82B 0.9800
C82 H82C 0.9800
C83 C84 1.420(2)
C83 C87 1.423(3)
C83 C88 1.506(2)
C83 Ti2 2.4389(17)
C84 C85 1.414(2)
C84 C89 1.501(3)
C84 Ti2 2.4988(17)
C85 C86 1.421(2)
C85 C90 1.507(2)
C85 Ti2 2.4585(17)
C86 C87 1.417(2)
C86 C91 1.497(2)
C86 Ti2 2.4321(17)
C87 C92 1.498(3)
C87 Ti2 2.4177(17)
C88 H88A 0.9800
C88 H88B 0.9800
C88 H88C 0.9800
C89 H89A 0.9800
C89 H89B 0.9800
C89 H89C 0.9800
C90 H90A 0.9800
C90 H90B 0.9800
C90 H90C 0.9800
C91 H91A 0.9800
C91 H91B 0.9800
C91 H91C 0.9800
C92 H92A 0.9800
C92 H92B 0.9800
C92 H92C 0.9800

loop_
_geom_torsion_atom_site_label_1
_geom_torsion_atom_site_label_2
_geom_torsion_atom_site_label_3
_geom_torsion_atom_site_label_4
_geom_torsion
P1 C1 C2 P2 24.7(3)
Ti1 C1 C2 P2 -163.32(18)
P1 C1 C2 Ti1 -171.98(17)
C8 C3 C4 C5 0.0
P1 C3 C4 C5 -175.01(11)
C3 C4 C5 C6 0.0
C4 C5 C6 C7 0.0
C5 C6 C7 C8 0.0
C6 C7 C8 C3 0.0
C4 C3 C8 C7 0.0
P1 C3 C8 C7 175.01(11)
C14 C9 C10 C11 -0.3(4)
P1 C9 C10 C11 -176.5(2)
C9 C10 C11 C12 -0.6(4)
C10 C11 C12 C13 0.9(5)
C11 C12 C13 C14 -0.4(5)
C10 C9 C14 C13 0.8(4)
P1 C9 C14 C13 177.3(2)
C12 C13 C14 C9 -0.5(5)
C20 C15 C16 C17 -2.6(3)
P2 C15 C16 C17 171.62(18)
C15 C16 C17 C18 1.5(4)
C16 C17 C18 C19 0.5(4)
C17 C18 C19 C20 -1.4(4)
C16 C15 C20 C19 1.7(3)
P2 C15 C20 C19 -171.83(17)
C18 C19 C20 C15 0.3(4)
C26 C21 C22 C23 -2.7(3)
P2 C21 C22 C23 168.24(16)
C21 C22 C23 C24 0.6(3)
C22 C23 C24 C25 1.6(3)
C23 C24 C25 C26 -1.6(3)
C24 C25 C26 C21 -0.6(3)
C22 C21 C26 C25 2.7(3)
P2 C21 C26 C25 -168.32(16)
C31 C27 C28 C29 2.2(2)
C32 C27 C28 C29 167.86(19)
Ti1 C27 C28 C29 -62.96(13)
C31 C27 C28 C33 -163.0(2)
C32 C27 C28 C33 2.7(3)
Ti1 C27 C28 C33 131.9(2)
C31 C27 C28 Ti1 65.16(13)
C32 C27 C28 Ti1 -129.17(19)
C27 C28 C29 C30 -1.6(2)
C33 C28 C29 C30 162.9(2)
Ti1 C28 C29 C30 -66.09(13)
C27 C28 C29 C34 -169.2(2)
C33 C28 C29 C34 -4.6(3)
Ti1 C28 C29 C34 126.4(2)
C27 C28 C29 Ti1 64.47(13)
C33 C28 C29 Ti1 -131.0(2)
C28 C29 C30 C31 0.4(2)
C34 C29 C30 C31 168.5(2)
Ti1 C29 C30 C31 -67.56(12)
C28 C29 C30 C35 -166.82(19)
C34 C29 C30 C35 1.3(3)
Ti1 C29 C30 C35 125.17(19)
C28 C29 C30 Ti1 68.01(13)
C34 C29 C30 Ti1 -123.9(2)
C28 C27 C31 C30 -1.9(2)
C32 C27 C31 C30 -167.50(18)
Ti1 C27 C31 C30 63.79(12)
C28 C27 C31 C36 170.60(18)
C32 C27 C31 C36 5.0(3)
Ti1 C27 C31 C36 -123.68(18)
C28 C27 C31 Ti1 -65.72(13)
C32 C27 C31 Ti1 128.71(19)
C29 C30 C31 C27 0.9(2)
C35 C30 C31 C27 168.34(19)
Ti1 C30 C31 C27 -65.52(13)
C29 C30 C31 C36 -171.83(17)
C35 C30 C31 C36 -4.4(3)
Ti1 C30 C31 C36 121.75(17)
C29 C30 C31 Ti1 66.43(13)
C35 C30 C31 Ti1 -126.1(2)
C41 C37 C38 C39 0.3(2)
C42 C37 C38 C39 -169.43(19)
Ti1 C37 C38 C39 66.36(13)
C41 C37 C38 C43 170.24(18)
C42 C37 C38 C43 0.5(3)
Ti1 C37 C38 C43 -123.70(19)
C41 C37 C38 Ti1 -66.06(13)
C42 C37 C38 Ti1 124.2(2)
C37 C38 C39 C40 1.8(2)
C43 C38 C39 C40 -168.04(18)
Ti1 C38 C39 C40 67.70(14)
C37 C38 C39 C44 172.29(19)
C43 C38 C39 C44 2.4(3)
Ti1 C38 C39 C44 -121.86(19)
C37 C38 C39 Ti1 -65.85(13)
C43 C38 C39 Ti1 124.26(19)
C38 C39 C40 C41 -3.3(2)
C44 C39 C40 C41 -173.64(19)
Ti1 C39 C40 C41 61.86(14)
C38 C39 C40 C45 162.22(19)
C44 C39 C40 C45 -8.1(3)
Ti1 C39 C40 C45 -132.6(2)
C38 C39 C40 Ti1 -65.16(13)
C44 C39 C40 Ti1 124.5(2)
C39 C40 C41 C37 3.5(2)
C45 C40 C41 C37 -162.1(2)
Ti1 C40 C41 C37 65.36(13)
C39 C40 C41 C46 171.2(2)
C45 C40 C41 C46 5.6(3)
Ti1 C40 C41 C46 -126.9(2)
C39 C40 C41 Ti1 -61.87(14)
C45 C40 C41 Ti1 132.5(2)
C38 C37 C41 C40 -2.3(2)
C42 C37 C41 C40 167.0(2)
Ti1 C37 C41 C40 -67.71(14)
C38 C37 C41 C46 -170.0(2)
C42 C37 C41 C46 -0.6(3)
Ti1 C37 C41 C46 124.7(2)
C38 C37 C41 Ti1 65.37(13)
C42 C37 C41 Ti1 -125.3(2)
P3 C47 C48 P4 27.5(3)
Ti2 C47 C48 P4 -162.93(17)
P3 C47 C48 Ti2 -169.57(17)
C54 C49 C50 C51 -1.2(3)
P3 C49 C50 C51 -174.12(14)
C49 C50 C51 C52 0.9(3)
C50 C51 C52 C53 -0.7(3)
C51 C52 C53 C54 0.8(3)
C52 C53 C54 C49 -1.1(3)
C50 C49 C54 C53 1.3(3)
P3 C49 C54 C53 174.68(17)
C60 C55 C56 C57 0.3(3)
P3 C55 C56 C57 -171.90(18)
C55 C56 C57 C58 1.2(4)
C56 C57 C58 C59 -1.4(4)
C57 C58 C59 C60 0.3(4)
C58 C59 C60 C55 1.2(3)
C56 C55 C60 C59 -1.4(3)
P3 C55 C60 C59 171.25(16)
C66 C61 C62 C63 1.5(3)
P4 C61 C62 C63 -178.03(14)
C61 C62 C63 C64 0.5(3)
C62 C63 C64 C65 -1.1(3)
C63 C64 C65 C66 -0.3(3)
C64 C65 C66 C61 2.3(3)
C62 C61 C66 C65 -2.9(3)
P4 C61 C66 C65 176.65(15)
C72 C67 C68 C69 1.6(3)
P4 C67 C68 C69 175.69(17)
C67 C68 C69 C70 -1.7(3)
C68 C69 C70 C71 0.6(4)
C69 C70 C71 C72 0.7(4)
C68 C67 C72 C71 -0.3(3)
P4 C67 C72 C71 -174.25(18)
C70 C71 C72 C67 -0.8(4)
C77 C73 C74 C75 2.9(2)
C78 C73 C74 C75 172.07(19)
Ti2 C73 C74 C75 -62.68(13)
C77 C73 C74 C79 -171.92(19)
C78 C73 C74 C79 -2.8(3)
Ti2 C73 C74 C79 122.5(2)
C77 C73 C74 Ti2 65.62(13)
C78 C73 C74 Ti2 -125.3(2)
C73 C74 C75 C76 -3.1(2)
C79 C74 C75 C76 171.63(19)
Ti2 C74 C75 C76 -64.90(13)
C73 C74 C75 C80 -172.43(19)
C79 C74 C75 C80 2.3(3)
Ti2 C74 C75 C80 125.8(2)
C73 C74 C75 Ti2 61.79(13)
C79 C74 C75 Ti2 -123.5(2)
C74 C75 C76 C77 2.1(2)
C80 C75 C76 C77 171.55(19)
Ti2 C75 C76 C77 -64.80(13)
C74 C75 C76 C81 -164.03(19)
C80 C75 C76 C81 5.5(3)
Ti2 C75 C76 C81 129.11(19)
C74 C75 C76 Ti2 66.86(13)
C80 C75 C76 Ti2 -123.6(2)
C75 C76 C77 C73 -0.3(2)
C81 C76 C77 C73 165.02(19)
Ti2 C76 C77 C73 -66.53(13)
C75 C76 C77 C82 -164.96(19)
C81 C76 C77 C82 0.3(3)
Ti2 C76 C77 C82 128.8(2)
C75 C76 C77 Ti2 66.28(13)
C81 C76 C77 Ti2 -128.5(2)
C74 C73 C77 C76 -1.6(2)
C78 C73 C77 C76 -170.94(18)
Ti2 C73 C77 C76 66.68(13)
C74 C73 C77 C82 163.74(18)
C78 C73 C77 C82 -5.5(3)
Ti2 C73 C77 C82 -127.93(19)
C74 C73 C77 Ti2 -68.33(13)
C78 C73 C77 Ti2 122.39(19)
C87 C83 C84 C85 -2.8(2)
C88 C83 C84 C85 -172.55(17)
Ti2 C83 C84 C85 62.69(13)
C87 C83 C84 C89 162.71(18)
C88 C83 C84 C89 -7.0(3)
Ti2 C83 C84 C89 -131.80(19)
C87 C83 C84 Ti2 -65.49(12)
C88 C83 C84 Ti2 124.76(18)
C83 C84 C85 C86 2.9(2)
C89 C84 C85 C86 -162.96(18)
Ti2 C84 C85 C86 64.99(12)
C83 C84 C85 C90 172.42(17)
C89 C84 C85 C90 6.6(3)
Ti2 C84 C85 C90 -125.45(18)
C83 C84 C85 Ti2 -62.13(12)
C89 C84 C85 Ti2 132.05(18)
C84 C85 C86 C87 -1.8(2)
C90 C85 C86 C87 -171.25(17)
Ti2 C85 C86 C87 65.09(12)
C84 C85 C86 C91 166.88(17)
C90 C85 C86 C91 -2.6(3)
Ti2 C85 C86 C91 -126.21(18)
C84 C85 C86 Ti2 -66.91(12)
C90 C85 C86 Ti2 123.66(18)
C85 C86 C87 C83 0.1(2)
C91 C86 C87 C83 -168.90(16)
Ti2 C86 C87 C83 66.28(12)
C85 C86 C87 C92 169.48(16)
C91 C86 C87 C92 0.5(3)
Ti2 C86 C87 C92 -124.32(17)
C85 C86 C87 Ti2 -66.21(12)
C91 C86 C87 Ti2 124.82(17)
C84 C83 C87 C86 1.7(2)
C88 C83 C87 C86 171.46(17)
Ti2 C83 C87 C86 -66.14(12)
C84 C83 C87 C92 -167.44(17)
C88 C83 C87 C92 2.3(3)
Ti2 C83 C87 C92 124.74(18)
C84 C83 C87 Ti2 67.82(12)
C88 C83 C87 Ti2 -122.40(17)
C2 C1 P1 C3 -166.85(17)
Ti1 C1 P1 C3 32.3(3)
C2 C1 P1 C9 -59.2(2)
Ti1 C1 P1 C9 140.0(2)
C4 C3 P1 C1 -37.11(11)
C8 C3 P1 C1 147.88(10)
C4 C3 P1 C9 -149.22(10)
C8 C3 P1 C9 35.76(11)
C14 C9 P1 C1 112.49(18)
C10 C9 P1 C1 -71.3(2)
C14 C9 P1 C3 -136.27(18)
C10 C9 P1 C3 39.9(2)
C1 C2 P2 C15 -57.4(2)
Ti1 C2 P2 C15 155.08(18)
C1 C2 P2 C21 -164.54(18)
Ti1 C2 P2 C21 48.0(2)
C20 C15 P2 C2 -29.4(2)
C16 C15 P2 C2 156.91(15)
C20 C15 P2 C21 82.34(19)
C16 C15 P2 C21 -91.36(16)
C22 C21 P2 C2 147.54(15)
C26 C21 P2 C2 -41.83(17)
C22 C21 P2 C15 32.15(17)
C26 C21 P2 C15 -157.21(16)
C48 C47 P3 C49 -175.94(17)
Ti2 C47 P3 C49 28.5(3)
C48 C47 P3 C55 -70.29(19)
Ti2 C47 P3 C55 134.1(2)
C50 C49 P3 C47 -18.25(18)
C54 C49 P3 C47 168.81(15)
C50 C49 P3 C55 -132.02(17)
C54 C49 P3 C55 55.03(17)
C56 C55 P3 C47 -64.67(19)
C60 C55 P3 C47 123.16(15)
C56 C55 P3 C49 46.35(19)
C60 C55 P3 C49 -125.83(15)
C47 C48 P4 C61 -55.8(2)
Ti2 C48 P4 C61 159.58(19)
C47 C48 P4 C67 -163.11(18)
Ti2 C48 P4 C67 52.3(2)
C62 C61 P4 C48 -21.14(17)
C66 C61 P4 C48 159.32(14)
C62 C61 P4 C67 90.87(16)
C66 C61 P4 C67 -88.67(15)
C72 C67 P4 C48 -22.57(19)
C68 C67 P4 C48 163.60(16)
C72 C67 P4 C61 -134.65(17)
C68 C67 P4 C61 51.52(17)
P2 C2 Ti1 C1 156.4(3)
C1 C2 Ti1 C38 106.69(11)
P2 C2 Ti1 C38 -96.9(2)
C1 C2 Ti1 C30 -69.19(11)
P2 C2 Ti1 C30 87.2(2)
C1 C2 Ti1 C37 73.58(11)
P2 C2 Ti1 C37 -130.0(2)
C1 C2 Ti1 C29 -78.21(14)
P2 C2 Ti1 C29 78.2(2)
C1 C2 Ti1 C41 66.62(13)
P2 C2 Ti1 C41 -136.99(18)
C1 C2 Ti1 C39 128.09(11)
P2 C2 Ti1 C39 -75.5(2)
C1 C2 Ti1 C31 -96.11(11)
P2 C2 Ti1 C31 60.28(19)
C1 C2 Ti1 C27 -125.22(11)
P2 C2 Ti1 C27 31.2(2)
C1 C2 Ti1 C28 -123.36(12)
P2 C2 Ti1 C28 33.0(2)
C1 C2 Ti1 C40 107.63(13)
P2 C2 Ti1 C40 -96.0(2)
P1 C1 Ti1 C2 164.9(3)
C2 C1 Ti1 C38 -72.30(11)
P1 C1 Ti1 C38 92.6(2)
C2 C1 Ti1 C30 113.18(11)
P1 C1 Ti1 C30 -81.9(2)
C2 C1 Ti1 C37 -104.02(11)
P1 C1 Ti1 C37 60.9(2)
C2 C1 Ti1 C29 127.01(11)
P1 C1 Ti1 C29 -68.0(3)
C2 C1 Ti1 C41 -128.37(11)
P1 C1 Ti1 C41 36.6(3)
C2 C1 Ti1 C39 -69.93(13)
P1 C1 Ti1 C39 95.0(2)
C2 C1 Ti1 C31 79.69(11)
P1 C1 Ti1 C31 -115.4(2)
C2 C1 Ti1 C27 63.96(12)
P1 C1 Ti1 C27 -131.1(2)
C2 C1 Ti1 C28 92.82(15)
P1 C1 Ti1 C28 -102.2(3)
C2 C1 Ti1 C40 -113.88(13)
P1 C1 Ti1 C40 51.1(3)
C37 C38 Ti1 C2 -102.69(12)
C39 C38 Ti1 C2 142.18(12)
C43 C38 Ti1 C2 19.21(17)
C37 C38 Ti1 C1 -68.20(12)
C39 C38 Ti1 C1 176.66(12)
C43 C38 Ti1 C1 53.70(18)
C37 C38 Ti1 C30 30.1(7)
C39 C38 Ti1 C30 -85.0(7)
C43 C38 Ti1 C30 152.0(6)
C39 C38 Ti1 C37 -115.14(17)
C43 C38 Ti1 C37 121.9(2)
C37 C38 Ti1 C29 83.12(16)
C39 C38 Ti1 C29 -32.02(18)
C43 C38 Ti1 C29 -154.99(17)
C37 C38 Ti1 C41 37.75(13)
C39 C38 Ti1 C41 -77.39(13)
C43 C38 Ti1 C41 159.6(2)
C37 C38 Ti1 C39 115.14(17)
C43 C38 Ti1 C39 -123.0(2)
C37 C38 Ti1 C31 -157.38(14)
C39 C38 Ti1 C31 87.48(17)
C43 C38 Ti1 C31 -35.5(2)
C37 C38 Ti1 C27 164.75(12)
C39 C38 Ti1 C27 49.61(14)
C43 C38 Ti1 C27 -73.36(19)
C37 C38 Ti1 C28 123.46(13)
C39 C38 Ti1 C28 8.32(15)
C43 C38 Ti1 C28 -114.64(18)
C37 C38 Ti1 C40 78.07(13)
C39 C38 Ti1 C40 -37.07(12)
C43 C38 Ti1 C40 -160.0(2)
C31 C30 Ti1 C2 -54.21(12)
C29 C30 Ti1 C2 -168.45(13)
C35 C30 Ti1 C2 68.7(2)
C31 C30 Ti1 C1 -87.72(12)
C29 C30 Ti1 C1 158.04(13)
C35 C30 Ti1 C1 35.2(2)
C31 C30 Ti1 C38 173.6(7)
C29 C30 Ti1 C38 59.4(7)
C35 C30 Ti1 C38 -63.5(8)
C31 C30 Ti1 C37 -159.81(12)
C29 C30 Ti1 C37 85.95(16)
C35 C30 Ti1 C37 -36.9(3)
C31 C30 Ti1 C29 114.23(18)
C35 C30 Ti1 C29 -122.9(3)
C31 C30 Ti1 C41 166.43(12)
C29 C30 Ti1 C41 52.19(15)
C35 C30 Ti1 C41 -70.7(2)
C31 C30 Ti1 C39 96.57(15)
C29 C30 Ti1 C39 -17.67(19)
C35 C30 Ti1 C39 -140.6(2)
C29 C30 Ti1 C31 -114.23(18)
C35 C30 Ti1 C31 122.9(3)
C31 C30 Ti1 C27 36.16(11)
C29 C30 Ti1 C27 -78.08(14)
C35 C30 Ti1 C27 159.0(2)
C31 C30 Ti1 C28 76.48(13)
C29 C30 Ti1 C28 -37.75(13)
C35 C30 Ti1 C28 -160.6(3)
C31 C30 Ti1 C40 128.24(12)
C29 C30 Ti1 C40 14.01(15)
C35 C30 Ti1 C40 -108.9(2)
C38 C37 Ti1 C2 75.51(12)
C41 C37 Ti1 C2 -169.76(13)
C42 C37 Ti1 C2 -44.9(2)
C38 C37 Ti1 C1 110.42(12)
C41 C37 Ti1 C1 -134.85(14)
C42 C37 Ti1 C1 -10.0(2)
C41 C37 Ti1 C38 114.73(18)
C42 C37 Ti1 C38 -120.4(3)
C38 C37 Ti1 C30 -175.58(12)
C41 C37 Ti1 C30 -60.85(18)
C42 C37 Ti1 C30 64.0(2)
C38 C37 Ti1 C29 -130.05(13)
C41 C37 Ti1 C29 -15.32(17)
C42 C37 Ti1 C29 109.6(2)
C38 C37 Ti1 C41 -114.73(18)
C42 C37 Ti1 C41 124.9(3)
C38 C37 Ti1 C39 -37.51(11)
C41 C37 Ti1 C39 77.22(14)
C42 C37 Ti1 C39 -157.9(2)
C38 C37 Ti1 C31 127.0(3)
C41 C37 Ti1 C31 -118.2(3)
C42 C37 Ti1 C31 6.6(4)
C38 C37 Ti1 C27 -36.6(3)
C41 C37 Ti1 C27 78.1(2)
C42 C37 Ti1 C27 -157.0(2)
C38 C37 Ti1 C28 -85.38(16)
C41 C37 Ti1 C28 29.35(18)
C42 C37 Ti1 C28 154.2(2)
C38 C37 Ti1 C40 -77.81(13)
C41 C37 Ti1 C40 36.92(13)
C42 C37 Ti1 C40 161.8(2)
C28 C29 Ti1 C2 -97.91(16)
C30 C29 Ti1 C2 15.91(18)
C34 C29 Ti1 C2 135.8(3)
C28 C29 Ti1 C1 -138.95(13)
C30 C29 Ti1 C1 -25.13(15)
C34 C29 Ti1 C1 94.8(3)
C28 C29 Ti1 C38 74.05(16)
C30 C29 Ti1 C38 -172.13(11)
C34 C29 Ti1 C38 -52.2(3)
C28 C29 Ti1 C30 -113.82(17)
C34 C29 Ti1 C30 119.9(3)
C28 C29 Ti1 C37 119.07(13)
C30 C29 Ti1 C37 -127.11(12)
C34 C29 Ti1 C37 -7.2(3)
C28 C29 Ti1 C41 110.51(13)
C30 C29 Ti1 C41 -135.66(13)
C34 C29 Ti1 C41 -15.8(3)
C28 C29 Ti1 C39 55.38(14)
C30 C29 Ti1 C39 169.21(12)
C34 C29 Ti1 C39 -70.9(3)
C28 C29 Ti1 C31 -76.37(13)
C30 C29 Ti1 C31 37.45(11)
C34 C29 Ti1 C31 157.4(3)
C28 C29 Ti1 C27 -36.24(12)
C30 C29 Ti1 C27 77.58(12)
C34 C29 Ti1 C27 -162.5(3)
C30 C29 Ti1 C28 113.82(17)
C34 C29 Ti1 C28 -126.3(3)
C28 C29 Ti1 C40 78.22(13)
C30 C29 Ti1 C40 -167.96(13)
C34 C29 Ti1 C40 -48.0(3)
C40 C41 Ti1 C2 127.43(13)
C37 C41 Ti1 C2 12.46(16)
C46 C41 Ti1 C2 -109.1(2)
C40 C41 Ti1 C1 161.59(12)
C37 C41 Ti1 C1 46.63(14)
C46 C41 Ti1 C1 -75.0(3)
C40 C41 Ti1 C38 77.30(13)
C37 C41 Ti1 C38 -37.67(11)
C46 C41 Ti1 C38 -159.3(3)
C40 C41 Ti1 C30 -103.53(13)
C37 C41 Ti1 C30 141.50(12)
C46 C41 Ti1 C30 19.9(3)
C40 C41 Ti1 C37 114.97(18)
C46 C41 Ti1 C37 -121.6(3)
C40 C41 Ti1 C29 -77.06(13)
C37 C41 Ti1 C29 167.97(14)
C46 C41 Ti1 C29 46.4(3)
C40 C41 Ti1 C39 35.94(11)
C37 C41 Ti1 C39 -79.03(13)
C46 C41 Ti1 C39 159.4(3)
C40 C41 Ti1 C31 -88.52(18)
C37 C41 Ti1 C31 156.52(14)
C46 C41 Ti1 C31 34.9(3)
C40 C41 Ti1 C27 -35.00(17)
C37 C41 Ti1 C27 -149.97(12)
C46 C41 Ti1 C27 88.4(3)
C40 C41 Ti1 C28 -44.58(14)
C37 C41 Ti1 C28 -159.55(13)
C46 C41 Ti1 C28 78.9(3)
C37 C41 Ti1 C40 -114.97(18)
C46 C41 Ti1 C40 123.4(3)
C40 C39 Ti1 C2 -154.98(12)
C38 C39 Ti1 C2 -40.25(13)
C44 C39 Ti1 C2 80.60(19)
C40 C39 Ti1 C1 -118.95(13)
C38 C39 Ti1 C1 -4.22(15)
C44 C39 Ti1 C1 116.63(18)
C40 C39 Ti1 C38 -114.73(17)
C44 C39 Ti1 C38 120.9(2)
C40 C39 Ti1 C30 55.62(17)
C38 C39 Ti1 C30 170.35(12)
C44 C39 Ti1 C30 -68.8(2)
C40 C39 Ti1 C37 -77.27(13)
C38 C39 Ti1 C37 37.46(11)
C44 C39 Ti1 C37 158.3(2)
C40 C39 Ti1 C29 45.03(14)
C38 C39 Ti1 C29 159.76(11)
C44 C39 Ti1 C29 -79.39(19)
C40 C39 Ti1 C41 -35.91(12)
C38 C39 Ti1 C41 78.82(13)
C44 C39 Ti1 C41 -160.3(2)
C40 C39 Ti1 C31 107.70(13)
C38 C39 Ti1 C31 -137.56(11)
C44 C39 Ti1 C31 -16.7(2)
C40 C39 Ti1 C27 103.06(12)
C38 C39 Ti1 C27 -142.21(11)
C44 C39 Ti1 C27 -21.36(19)
C40 C39 Ti1 C28 72.09(13)
C38 C39 Ti1 C28 -173.17(12)
C44 C39 Ti1 C28 -52.32(19)
C38 C39 Ti1 C40 114.73(17)
C44 C39 Ti1 C40 -124.4(2)
C27 C31 Ti1 C2 -117.23(12)
C30 C31 Ti1 C2 126.21(13)
C36 C31 Ti1 C2 6.83(19)
C27 C31 Ti1 C1 -153.22(12)
C30 C31 Ti1 C1 90.21(12)
C36 C31 Ti1 C1 -29.2(2)
C27 C31 Ti1 C38 -62.12(18)
C30 C31 Ti1 C38 -178.69(14)
C36 C31 Ti1 C38 61.9(3)
C27 C31 Ti1 C30 116.56(17)
C36 C31 Ti1 C30 -119.4(2)
C27 C31 Ti1 C37 -169.7(3)
C30 C31 Ti1 C37 73.8(3)
C36 C31 Ti1 C37 -45.6(4)
C27 C31 Ti1 C29 78.24(13)
C30 C31 Ti1 C29 -38.33(13)
C36 C31 Ti1 C29 -157.7(2)
C27 C31 Ti1 C41 92.09(18)
C30 C31 Ti1 C41 -24.5(2)
C36 C31 Ti1 C41 -143.9(2)
C27 C31 Ti1 C39 -8.34(16)
C30 C31 Ti1 C39 -124.90(13)
C36 C31 Ti1 C39 115.7(2)
C30 C31 Ti1 C27 -116.56(17)
C36 C31 Ti1 C27 124.1(2)
C27 C31 Ti1 C28 37.12(12)
C30 C31 Ti1 C28 -79.45(14)
C36 C31 Ti1 C28 161.2(2)
C27 C31 Ti1 C40 40.24(16)
C30 C31 Ti1 C40 -76.33(15)
C36 C31 Ti1 C40 164.30(18)
C31 C27 Ti1 C2 62.06(12)
C28 C27 Ti1 C2 177.37(13)
C32 C27 Ti1 C2 -60.3(3)
C31 C27 Ti1 C1 29.83(13)
C28 C27 Ti1 C1 145.14(13)
C32 C27 Ti1 C1 -92.5(3)
C31 C27 Ti1 C38 148.04(11)
C28 C27 Ti1 C38 -96.65(14)
C32 C27 Ti1 C38 25.7(3)
C31 C27 Ti1 C30 -36.73(11)
C28 C27 Ti1 C30 78.58(14)
C32 C27 Ti1 C30 -159.1(3)
C31 C27 Ti1 C37 173.28(18)
C28 C27 Ti1 C37 -71.4(2)
C32 C27 Ti1 C37 50.9(4)
C31 C27 Ti1 C29 -78.50(13)
C28 C27 Ti1 C29 36.81(13)
C32 C27 Ti1 C29 159.1(3)
C31 C27 Ti1 C41 -132.42(13)
C28 C27 Ti1 C41 -17.11(18)
C32 C27 Ti1 C41 105.2(3)
C31 C27 Ti1 C39 174.06(11)
C28 C27 Ti1 C39 -70.63(14)
C32 C27 Ti1 C39 51.7(3)
C28 C27 Ti1 C31 115.31(17)
C32 C27 Ti1 C31 -122.4(3)
C31 C27 Ti1 C28 -115.31(18)
C32 C27 Ti1 C28 122.3(3)
C31 C27 Ti1 C40 -151.74(11)
C28 C27 Ti1 C40 -36.43(14)
C32 C27 Ti1 C40 85.9(3)
C27 C28 Ti1 C2 -3.38(17)
C29 C28 Ti1 C2 113.10(14)
C33 C28 Ti1 C2 -123.9(3)
C27 C28 Ti1 C1 -53.09(19)
C29 C28 Ti1 C1 63.39(18)
C33 C28 Ti1 C1 -173.6(3)
C27 C28 Ti1 C38 108.71(13)
C29 C28 Ti1 C38 -134.81(12)
C33 C28 Ti1 C38 -11.8(3)
C27 C28 Ti1 C30 -77.98(13)
C29 C28 Ti1 C30 38.50(12)
C33 C28 Ti1 C30 161.5(3)
C27 C28 Ti1 C37 151.53(12)
C29 C28 Ti1 C37 -91.99(15)
C33 C28 Ti1 C37 31.0(4)
C27 C28 Ti1 C29 -116.48(18)
C33 C28 Ti1 C29 123.0(4)
C27 C28 Ti1 C41 168.10(12)
C29 C28 Ti1 C41 -75.42(13)
C33 C28 Ti1 C41 47.6(3)
C27 C28 Ti1 C39 113.37(13)
C29 C28 Ti1 C39 -130.15(13)
C33 C28 Ti1 C39 -7.1(3)
C27 C28 Ti1 C31 -36.99(11)
C29 C28 Ti1 C31 79.49(13)
C33 C28 Ti1 C31 -157.5(4)
C29 C28 Ti1 C27 116.48(18)
C33 C28 Ti1 C27 -120.5(4)
C27 C28 Ti1 C40 145.21(14)
C29 C28 Ti1 C40 -98.31(13)
C33 C28 Ti1 C40 24.7(3)
C41 C40 Ti1 C2 -80.61(16)
C39 C40 Ti1 C2 36.94(17)
C45 C40 Ti1 C2 158.5(3)
C41 C40 Ti1 C1 -26.15(17)
C39 C40 Ti1 C1 91.40(15)
C45 C40 Ti1 C1 -147.1(3)
C41 C40 Ti1 C38 -79.48(13)
C39 C40 Ti1 C38 38.07(11)
C45 C40 Ti1 C38 159.6(3)
C41 C40 Ti1 C30 95.75(13)
C39 C40 Ti1 C30 -146.70(11)
C45 C40 Ti1 C30 -25.2(3)
C41 C40 Ti1 C37 -37.97(12)
C39 C40 Ti1 C37 79.58(12)
C45 C40 Ti1 C37 -158.9(3)
C41 C40 Ti1 C29 103.58(13)
C39 C40 Ti1 C29 -138.87(13)
C45 C40 Ti1 C29 -17.4(3)
C39 C40 Ti1 C41 117.55(17)
C45 C40 Ti1 C41 -120.9(3)
C41 C40 Ti1 C39 -117.55(17)
C45 C40 Ti1 C39 121.5(3)
C41 C40 Ti1 C31 134.20(13)
C39 C40 Ti1 C31 -108.25(13)
C45 C40 Ti1 C31 13.3(3)
C41 C40 Ti1 C27 155.91(12)
C39 C40 Ti1 C27 -86.54(12)
C45 C40 Ti1 C27 35.0(3)
C41 C40 Ti1 C28 136.78(14)
C39 C40 Ti1 C28 -105.67(13)
C45 C40 Ti1 C28 15.8(3)
P4 C48 Ti2 C47 153.5(3)
C47 C48 Ti2 C77 -86.91(13)
P4 C48 Ti2 C77 66.5(2)
C47 C48 Ti2 C87 103.82(11)
P4 C48 Ti2 C87 -102.7(2)
C47 C48 Ti2 C73 -69.84(11)
P4 C48 Ti2 C73 83.6(2)
C47 C48 Ti2 C76 -128.64(11)
P4 C48 Ti2 C76 24.8(2)
C47 C48 Ti2 C86 70.92(11)
P4 C48 Ti2 C86 -135.6(2)
C47 C48 Ti2 C83 125.82(11)
P4 C48 Ti2 C83 -80.7(2)
C47 C48 Ti2 C85 63.94(12)
P4 C48 Ti2 C85 -142.60(18)
C47 C48 Ti2 C75 -124.00(11)
P4 C48 Ti2 C75 29.5(2)
C47 C48 Ti2 C74 -92.44(11)
P4 C48 Ti2 C74 61.0(2)
C47 C48 Ti2 C84 105.73(12)
P4 C48 Ti2 C84 -100.8(2)
P3 C47 Ti2 C48 160.9(3)
C48 C47 Ti2 C77 122.75(11)
P3 C47 Ti2 C77 -76.3(2)
C48 C47 Ti2 C87 -75.26(11)
P3 C47 Ti2 C87 85.7(2)
C48 C47 Ti2 C73 114.56(11)
P3 C47 Ti2 C73 -84.5(2)
C48 C47 Ti2 C76 81.64(14)
P3 C47 Ti2 C76 -117.4(2)
C48 C47 Ti2 C86 -107.08(11)
P3 C47 Ti2 C86 53.8(2)
C48 C47 Ti2 C83 -72.70(12)
P3 C47 Ti2 C83 88.2(2)
C48 C47 Ti2 C85 -131.00(11)
P3 C47 Ti2 C85 29.9(2)
C48 C47 Ti2 C75 61.35(12)
P3 C47 Ti2 C75 -137.7(2)
C48 C47 Ti2 C74 82.08(11)
P3 C47 Ti2 C74 -117.0(2)
C48 C47 Ti2 C84 -116.39(12)
P3 C47 Ti2 C84 44.5(3)
C76 C77 Ti2 C48 -84.02(14)
C73 C77 Ti2 C48 30.43(15)
C82 C77 Ti2 C48 150.71(18)
C76 C77 Ti2 C47 -129.15(12)
C73 C77 Ti2 C47 -14.70(14)
C82 C77 Ti2 C47 105.6(2)
C76 C77 Ti2 C87 79.35(14)
C73 C77 Ti2 C87 -166.20(11)
C82 C77 Ti2 C87 -45.9(2)
C76 C77 Ti2 C73 -114.45(16)
C82 C77 Ti2 C73 120.3(2)
C73 C77 Ti2 C76 114.45(16)
C82 C77 Ti2 C76 -125.3(3)
C76 C77 Ti2 C86 124.64(11)
C73 C77 Ti2 C86 -120.91(11)
C82 C77 Ti2 C86 -0.6(2)
C76 C77 Ti2 C83 63.75(12)
C73 C77 Ti2 C83 178.20(11)
C82 C77 Ti2 C83 -61.5(2)
C76 C77 Ti2 C85 119.34(12)
C73 C77 Ti2 C85 -126.21(11)
C82 C77 Ti2 C85 -5.9(2)
C76 C77 Ti2 C75 -37.40(11)
C73 C77 Ti2 C75 77.05(12)
C82 C77 Ti2 C75 -162.7(2)
C76 C77 Ti2 C74 -77.40(12)
C73 C77 Ti2 C74 37.05(11)
C82 C77 Ti2 C74 157.3(2)
C76 C77 Ti2 C84 87.79(12)
C73 C77 Ti2 C84 -157.77(12)
C82 C77 Ti2 C84 -37.5(2)
C86 C87 Ti2 C48 -103.91(11)
C83 C87 Ti2 C48 141.16(11)
C92 C87 Ti2 C48 17.22(16)
C86 C87 Ti2 C47 -68.70(11)
C83 C87 Ti2 C47 176.37(10)
C92 C87 Ti2 C47 52.43(16)
C86 C87 Ti2 C77 87.78(13)
C83 C87 Ti2 C77 -27.16(15)
C92 C87 Ti2 C77 -151.10(14)
C86 C87 Ti2 C73 39.5(4)
C83 C87 Ti2 C73 -75.5(4)
C92 C87 Ti2 C73 160.6(3)
C86 C87 Ti2 C76 129.61(11)
C83 C87 Ti2 C76 14.67(13)
C92 C87 Ti2 C76 -109.27(16)
C83 C87 Ti2 C86 -114.94(15)
C92 C87 Ti2 C86 121.1(2)
C86 C87 Ti2 C83 114.94(15)
C92 C87 Ti2 C83 -123.9(2)
C86 C87 Ti2 C85 37.31(10)
C83 C87 Ti2 C85 -77.63(11)
C92 C87 Ti2 C85 158.43(18)
C86 C87 Ti2 C75 171.91(10)
C83 C87 Ti2 C75 56.98(13)
C92 C87 Ti2 C75 -66.97(18)
C86 C87 Ti2 C74 -149.21(16)
C83 C87 Ti2 C74 95.85(18)
C92 C87 Ti2 C74 -28.1(3)
C86 C87 Ti2 C84 77.60(11)
C83 C87 Ti2 C84 -37.34(10)
C92 C87 Ti2 C84 -161.28(18)
C74 C73 Ti2 C48 -43.91(13)
C77 C73 Ti2 C48 -158.42(11)
C78 C73 Ti2 C48 81.0(2)
C74 C73 Ti2 C47 -77.73(12)
C77 C73 Ti2 C47 167.76(11)
C78 C73 Ti2 C47 47.2(2)
C74 C73 Ti2 C77 114.51(16)
C78 C73 Ti2 C77 -120.6(2)
C74 C73 Ti2 C87 173.8(3)
C77 C73 Ti2 C87 59.3(4)
C78 C73 Ti2 C87 -61.3(4)
C74 C73 Ti2 C76 76.70(12)
C77 C73 Ti2 C76 -37.80(11)
C78 C73 Ti2 C76 -158.4(2)
C74 C73 Ti2 C86 -154.37(11)
C77 C73 Ti2 C86 91.12(13)
C78 C73 Ti2 C86 -29.5(2)
C74 C73 Ti2 C83 111.71(14)
C77 C73 Ti2 C83 -2.79(17)
C78 C73 Ti2 C83 -123.39(19)
C74 C73 Ti2 C85 175.80(11)
C77 C73 Ti2 C85 61.29(12)
C78 C73 Ti2 C85 -59.3(2)
C74 C73 Ti2 C75 35.67(12)
C77 C73 Ti2 C75 -78.84(12)
C78 C73 Ti2 C75 160.6(2)
C77 C73 Ti2 C74 -114.51(16)
C78 C73 Ti2 C74 124.9(3)
C74 C73 Ti2 C84 139.28(11)
C77 C73 Ti2 C84 24.77(13)
C78 C73 Ti2 C84 -95.8(2)
C77 C76 Ti2 C48 123.24(12)
C75 C76 Ti2 C48 8.37(14)
C81 C76 Ti2 C48 -112.1(2)
C77 C76 Ti2 C47 78.73(15)
C75 C76 Ti2 C47 -36.15(16)
C81 C76 Ti2 C47 -156.62(19)
C75 C76 Ti2 C77 -114.88(17)
C81 C76 Ti2 C77 124.6(3)
C77 C76 Ti2 C87 -129.61(11)
C75 C76 Ti2 C87 115.51(12)
C81 C76 Ti2 C87 -5.0(2)
C77 C76 Ti2 C73 37.93(11)
C75 C76 Ti2 C73 -76.94(12)
C81 C76 Ti2 C73 162.6(2)
C77 C76 Ti2 C86 -87.88(14)
C75 C76 Ti2 C86 157.24(11)
C81 C76 Ti2 C86 36.8(2)
C77 C76 Ti2 C83 -121.45(12)
C75 C76 Ti2 C83 123.67(12)
C81 C76 Ti2 C83 3.2(2)
C77 C76 Ti2 C85 -67.60(12)
C75 C76 Ti2 C85 177.52(11)
C81 C76 Ti2 C85 57.1(2)
C77 C76 Ti2 C75 114.88(17)
C81 C76 Ti2 C75 -120.5(3)
C77 C76 Ti2 C74 78.20(12)
C75 C76 Ti2 C74 -36.68(11)
C81 C76 Ti2 C74 -157.2(2)
C77 C76 Ti2 C84 -88.74(12)
C75 C76 Ti2 C84 156.38(12)
C81 C76 Ti2 C84 35.9(2)
C87 C86 Ti2 C48 75.07(11)
C85 C86 Ti2 C48 -169.79(11)
C91 C86 Ti2 C48 -45.46(16)
C87 C86 Ti2 C47 109.63(11)
C85 C86 Ti2 C47 -135.22(11)
C91 C86 Ti2 C47 -10.90(16)
C87 C86 Ti2 C77 -124.67(11)
C85 C86 Ti2 C77 -9.53(13)
C91 C86 Ti2 C77 114.80(16)
C85 C86 Ti2 C87 115.14(15)
C91 C86 Ti2 C87 -120.5(2)
C87 C86 Ti2 C73 -170.27(11)
C85 C86 Ti2 C73 -55.13(14)
C91 C86 Ti2 C73 69.20(19)
C87 C86 Ti2 C76 -79.27(14)
C85 C86 Ti2 C76 35.87(15)
C91 C86 Ti2 C76 160.20(14)
C87 C86 Ti2 C83 -37.64(10)
C85 C86 Ti2 C83 77.50(11)
C91 C86 Ti2 C83 -158.17(18)
C87 C86 Ti2 C85 -115.14(15)
C91 C86 Ti2 C85 124.3(2)
C87 C86 Ti2 C75 -23.7(3)
C85 C86 Ti2 C75 91.4(3)
C91 C86 Ti2 C75 -144.2(2)
C87 C86 Ti2 C74 140.2(2)
C85 C86 Ti2 C74 -104.6(2)
C91 C86 Ti2 C74 19.7(3)
C87 C86 Ti2 C84 -78.23(11)
C85 C86 Ti2 C84 36.91(10)
C91 C86 Ti2 C84 161.24(18)
C84 C83 Ti2 C48 -156.13(10)
C87 C83 Ti2 C48 -41.66(11)
C88 C83 Ti2 C48 79.74(17)
C84 C83 Ti2 C47 -119.02(11)
C87 C83 Ti2 C47 -4.55(13)
C88 C83 Ti2 C47 116.85(16)
C84 C83 Ti2 C77 47.45(12)
C87 C83 Ti2 C77 161.91(10)
C88 C83 Ti2 C77 -76.68(16)
C84 C83 Ti2 C87 -114.47(15)
C88 C83 Ti2 C87 121.4(2)
C84 C83 Ti2 C73 49.10(15)
C87 C83 Ti2 C73 163.56(11)
C88 C83 Ti2 C73 -75.03(19)
C84 C83 Ti2 C76 77.60(11)
C87 C83 Ti2 C76 -167.93(11)
C88 C83 Ti2 C76 -46.53(16)
C84 C83 Ti2 C86 -76.94(11)
C87 C83 Ti2 C86 37.53(10)
C88 C83 Ti2 C86 158.93(18)
C84 C83 Ti2 C85 -35.96(10)
C87 C83 Ti2 C85 78.51(11)
C88 C83 Ti2 C85 -160.09(18)
C84 C83 Ti2 C75 106.86(11)
C87 C83 Ti2 C75 -138.67(10)
C88 C83 Ti2 C75 -17.26(17)
C84 C83 Ti2 C74 104.12(13)
C87 C83 Ti2 C74 -141.41(11)
C88 C83 Ti2 C74 -20.0(2)
C87 C83 Ti2 C84 114.47(15)
C88 C83 Ti2 C84 -124.1(2)
C84 C85 Ti2 C48 127.79(11)
C86 C85 Ti2 C48 12.61(13)
C90 C85 Ti2 C48 -109.37(16)
C84 C85 Ti2 C47 161.26(11)
C86 C85 Ti2 C47 46.08(11)
C90 C85 Ti2 C47 -75.90(17)
C84 C85 Ti2 C77 -72.33(11)
C86 C85 Ti2 C77 172.50(11)
C90 C85 Ti2 C77 50.52(17)
C84 C85 Ti2 C87 77.63(11)
C86 C85 Ti2 C87 -37.54(10)
C90 C85 Ti2 C87 -159.52(19)
C84 C85 Ti2 C73 -101.95(11)
C86 C85 Ti2 C73 142.88(10)
C90 C85 Ti2 C73 20.90(18)
C84 C85 Ti2 C76 -41.03(12)
C86 C85 Ti2 C76 -156.20(10)
C90 C85 Ti2 C76 81.82(17)
C84 C85 Ti2 C86 115.17(15)
C90 C85 Ti2 C86 -122.0(2)
C84 C85 Ti2 C83 36.24(10)
C86 C85 Ti2 C83 -78.94(11)
C90 C85 Ti2 C83 159.08(19)
C84 C85 Ti2 C75 -38.71(16)
C86 C85 Ti2 C75 -153.88(11)
C90 C85 Ti2 C75 84.14(19)
C84 C85 Ti2 C74 -97.79(14)
C86 C85 Ti2 C74 147.03(12)
C90 C85 Ti2 C74 25.1(2)
C86 C85 Ti2 C84 -115.17(15)
C90 C85 Ti2 C84 122.8(2)
C74 C75 Ti2 C48 71.74(12)
C76 C75 Ti2 C48 -173.01(12)
C80 C75 Ti2 C48 -52.5(2)
C74 C75 Ti2 C47 40.39(13)
C76 C75 Ti2 C47 155.64(11)
C80 C75 Ti2 C47 -83.8(2)
C74 C75 Ti2 C77 -77.50(12)
C76 C75 Ti2 C77 37.75(11)
C80 C75 Ti2 C77 158.3(2)
C74 C75 Ti2 C87 153.34(11)
C76 C75 Ti2 C87 -91.41(13)
C80 C75 Ti2 C87 29.1(3)
C74 C75 Ti2 C73 -35.90(11)
C76 C75 Ti2 C73 79.35(12)
C80 C75 Ti2 C73 -160.1(2)
C74 C75 Ti2 C76 -115.25(16)
C80 C75 Ti2 C76 120.5(3)
C74 C75 Ti2 C86 170.9(2)
C76 C75 Ti2 C86 -73.8(3)
C80 C75 Ti2 C86 46.7(4)
C74 C75 Ti2 C83 -176.87(11)
C76 C75 Ti2 C83 -61.62(12)
C80 C75 Ti2 C83 58.9(2)
C74 C75 Ti2 C85 -119.18(14)
C76 C75 Ti2 C85 -3.93(17)
C80 C75 Ti2 C85 116.6(2)
C76 C75 Ti2 C74 115.25(16)
C80 C75 Ti2 C74 -124.2(3)
C74 C75 Ti2 C84 -141.34(11)
C76 C75 Ti2 C84 -26.09(13)
C80 C75 Ti2 C84 94.5(2)
C75 C74 Ti2 C48 -105.35(12)
C73 C74 Ti2 C48 136.97(12)
C79 C74 Ti2 C48 17.5(2)
C75 C74 Ti2 C47 -141.96(12)
C73 C74 Ti2 C47 100.37(12)
C79 C74 Ti2 C47 -19.1(2)
C75 C74 Ti2 C77 79.37(12)
C73 C74 Ti2 C77 -38.31(11)
C79 C74 Ti2 C77 -157.8(2)
C75 C74 Ti2 C87 -59.5(2)
C73 C74 Ti2 C87 -177.16(15)
C79 C74 Ti2 C87 63.4(3)
C75 C74 Ti2 C73 117.68(17)
C79 C74 Ti2 C73 -119.5(3)
C75 C74 Ti2 C76 37.69(11)
C73 C74 Ti2 C76 -79.99(12)
C79 C74 Ti2 C76 160.5(2)
C75 C74 Ti2 C86 -172.37(18)
C73 C74 Ti2 C86 69.9(2)
C79 C74 Ti2 C86 -49.5(3)
C75 C74 Ti2 C83 4.78(17)
C73 C74 Ti2 C83 -112.90(14)
C79 C74 Ti2 C83 127.6(2)
C75 C74 Ti2 C85 110.69(15)
C73 C74 Ti2 C85 -6.99(19)
C79 C74 Ti2 C85 -126.5(2)
C73 C74 Ti2 C75 -117.68(17)
C79 C74 Ti2 C75 122.8(3)
C75 C74 Ti2 C84 57.18(15)
C73 C74 Ti2 C84 -60.50(15)
C79 C74 Ti2 C84 -179.99(18)
C85 C84 Ti2 C48 -81.43(14)
C83 C84 Ti2 C48 35.83(15)
C89 C84 Ti2 C48 158.00(16)
C85 C84 Ti2 C47 -26.45(15)
C83 C84 Ti2 C47 90.82(13)
C89 C84 Ti2 C47 -147.02(17)
C85 C84 Ti2 C77 107.47(11)
C83 C84 Ti2 C77 -135.27(11)
C89 C84 Ti2 C77 -13.11(18)
C85 C84 Ti2 C87 -79.13(11)
C83 C84 Ti2 C87 38.13(10)
C89 C84 Ti2 C87 160.3(2)
C85 C84 Ti2 C73 93.79(12)
C83 C84 Ti2 C73 -148.94(11)
C89 C84 Ti2 C73 -26.8(2)
C85 C84 Ti2 C76 141.69(11)
C83 C84 Ti2 C76 -101.05(11)
C89 C84 Ti2 C76 21.12(18)
C85 C84 Ti2 C86 -37.64(10)
C83 C84 Ti2 C86 79.63(11)
C89 C84 Ti2 C86 -158.2(2)
C85 C84 Ti2 C83 -117.27(16)
C89 C84 Ti2 C83 122.2(2)
C83 C84 Ti2 C85 117.27(16)
C89 C84 Ti2 C85 -120.6(2)
C85 C84 Ti2 C75 155.90(10)
C83 C84 Ti2 C75 -86.83(12)
C89 C84 Ti2 C75 35.3(2)
C85 C84 Ti2 C74 125.69(12)
C83 C84 Ti2 C74 -117.04(12)
C89 C84 Ti2 C74 5.1(2)
